data_4345726
loop_
_publ_author_name
'Batke, Sonja'
'Sietzen, Malte'
'Wadepohl, Hubert'
'Ballmann, Joachim'

_publ_section_title
;
 Synthesis of NPN-Coordinated Tantalum Alkyl Complexes and Their
 Hydrogenolysis: Isolation of a Terminal Tantalum Hydride Incorporating a
 Doubly Cyclometalated NPN Scaffold
;
_journal_name_full 'Inorganic Chemistry'
_journal_paper_doi 10.1021/acs.inorgchem.7b00277
_journal_year 2017
_chemical_formula_moiety 'C43 H53 N2 P2 Si Ta, C4 H10 O'
_chemical_formula_sum 'C47 H63 N2 O P2 Si Ta'
_chemical_formula_weight 942.97
_chemical_properties_physical 'air-sensitive, moisture-sensitive'
_space_group_crystal_system triclinic
_space_group_IT_number 2
_space_group_name_Hall '-P 1'
_space_group_name_H-M_alt 'P -1'
_symmetry_cell_setting triclinic
_symmetry_Int_Tables_number 2
_symmetry_space_group_name_Hall '-P 1'
_symmetry_space_group_name_H-M 'P -1'
_atom_sites_solution_hydrogens mixed
_atom_sites_solution_primary iterative
_atom_sites_solution_secondary difmap
_audit_block_code ba_ms39
_audit_creation_date
;
'Wed Aug 26 10:11:38 2015'
;
_audit_creation_method
;
Olex2 1.2
(compiled 2015.01.26 svn.r3151 for OlexSys, GUI svn.r4998)
;
_audit_update_record '26.08.2015 10:16:29 CEST UTC+02:00  encif 1.32'
_cell_angle_alpha 87.6364(7)
_cell_angle_beta 82.5388(7)
_cell_angle_gamma 84.0719(7)
_cell_formula_units_Z 4
_cell_length_a 9.39598(8)
_cell_length_b 21.86855(18)
_cell_length_c 22.49629(19)
_cell_measurement_reflns_used 119207
_cell_measurement_temperature 120(1)
_cell_measurement_theta_max 70.6380
_cell_measurement_theta_min 4.4580
_cell_volume 4556.99(7)
_computing_cell_refinement
;
CrysAlisPro, Agilent Technologies,
Version 1.171.37.35h (release 09-02-2015 CrysAlis171 .NET)
(compiled Feb  9 2015,16:26:32)
;
_computing_data_collection
;
CrysAlisPro, Agilent Technologies,
Version 1.171.37.35h (release 09-02-2015 CrysAlis171 .NET)
(compiled Feb  9 2015,16:26:32)
;
_computing_data_reduction
;
CrysAlisPro, Agilent Technologies,
Version 1.171.37.35h (release 09-02-2015 CrysAlis171 .NET)
(compiled Feb  9 2015,16:26:32)
;
_computing_molecular_graphics 'Olex2 (Dolomanov et al., 2009)'
_computing_publication_material 'encif (Wadepohl, 2009-14); encifer 1.5 (CCDC, 2014)'
_computing_structure_refinement 'ShelXL (Sheldrick, 2008)'
_computing_structure_solution 'SUPERFLIP (Palatinus, 2007-2009)'
_diffrn_ambient_environment 'perfluoro polyether oil / N~2~'
_diffrn_ambient_temperature 120(1)
_diffrn_detector 'CCD plate'
_diffrn_detector_area_resol_mean 7.9621
_diffrn_detector_type Eos
_diffrn_measured_fraction_theta_full 0.986
_diffrn_measured_fraction_theta_max 0.976
_diffrn_measurement_details
;
#__ type_ start__ end____ width___ exp.time_
  1 omega   31.00   60.00   1.0000    1.0000
omega____ theta____ kappa____ phi______ frames
    -        0.0000   77.0000  150.0000 29

#__ type_ start__ end____ width___ exp.time_
  2 omega  -71.00  -31.00   1.0000    1.0000
omega____ theta____ kappa____ phi______ frames
    -        0.0000  -19.0000    0.0000 40

#__ type_ start__ end____ width___ exp.time_
  3 omega  -39.00   26.00   1.0000    1.0000
omega____ theta____ kappa____ phi______ frames
    -        0.0000  -38.0000  -90.0000 65

#__ type_ start__ end____ width___ exp.time_
  4 omega  -59.00   25.00   1.0000    1.0000
omega____ theta____ kappa____ phi______ frames
    -        0.0000  -38.0000 -180.0000 84

#__ type_ start__ end____ width___ exp.time_
  5 omega  -25.00   41.00   1.0000    1.0000
omega____ theta____ kappa____ phi______ frames
    -        0.0000  -19.0000    0.0000 66

#__ type_ start__ end____ width___ exp.time_
  6 omega  -68.00  -41.00   1.0000    1.0000
omega____ theta____ kappa____ phi______ frames
    -        0.0000  -38.0000  -90.0000 27

#__ type_ start__ end____ width___ exp.time_
  7 omega  -11.00   78.00   1.0000    1.0000
omega____ theta____ kappa____ phi______ frames
    -       10.0000   71.0000  -32.4486 89

#__ type_ start__ end____ width___ exp.time_
  8 omega   -5.00   38.00   1.0000    1.0000
omega____ theta____ kappa____ phi______ frames
    -       22.0000   79.0000   29.9031 43

#__ type_ start__ end____ width___ exp.time_
  9 omega    7.00   32.00   1.0000    4.0000
omega____ theta____ kappa____ phi______ frames
    -       38.0000   78.0000  100.6913 25

#__ type_ start__ end____ width___ exp.time_
 10 omega    9.00   45.00   1.0000    4.0000
omega____ theta____ kappa____ phi______ frames
    -       38.0000   78.0000  140.8030 36

#__ type_ start__ end____ width___ exp.time_
 11 omega   10.00   35.00   1.0000    4.0000
omega____ theta____ kappa____ phi______ frames
    -       42.0000   80.0000   15.9582 25

#__ type_ start__ end____ width___ exp.time_
 12 omega   15.00   40.00   1.0000    4.0000
omega____ theta____ kappa____ phi______ frames
    -       42.0000   77.0000 -115.0817 25

#__ type_ start__ end____ width___ exp.time_
 13 omega   10.00   35.00   1.0000    4.0000
omega____ theta____ kappa____ phi______ frames
    -       42.0000   80.0000  171.3301 25

#__ type_ start__ end____ width___ exp.time_
 14 omega   10.00   35.00   1.0000    4.0000
omega____ theta____ kappa____ phi______ frames
    -       42.0000   80.0000  -90.3718 25

#__ type_ start__ end____ width___ exp.time_
 15 omega   11.00   36.00   1.0000    4.0000
omega____ theta____ kappa____ phi______ frames
    -       42.0000   78.0000 -126.1122 25

#__ type_ start__ end____ width___ exp.time_
 16 omega   11.00   36.00   1.0000    4.0000
omega____ theta____ kappa____ phi______ frames
    -       42.0000   78.0000  -42.7832 25

#__ type_ start__ end____ width___ exp.time_
 17 omega   14.00   39.00   1.0000    4.0000
omega____ theta____ kappa____ phi______ frames
    -       46.0000   80.0000  -89.6495 25

#__ type_ start__ end____ width___ exp.time_
 18 omega   19.00   45.00   1.0000    4.0000
omega____ theta____ kappa____ phi______ frames
    -       50.0000   79.0000 -158.7298 26

#__ type_ start__ end____ width___ exp.time_
 19 omega   19.00   44.00   1.0000    4.0000
omega____ theta____ kappa____ phi______ frames
    -       50.0000   79.0000   60.5060 25

#__ type_ start__ end____ width___ exp.time_
 20 omega   18.00   43.00   1.0000    4.0000
omega____ theta____ kappa____ phi______ frames
    -       50.0000   80.0000  -99.7837 25

#__ type_ start__ end____ width___ exp.time_
 21 omega   21.00   47.00   1.0000    4.0000
omega____ theta____ kappa____ phi______ frames
    -       50.0000   77.0000 -114.8495 26

#__ type_ start__ end____ width___ exp.time_
 22 omega   18.00   43.00   1.0000    4.0000
omega____ theta____ kappa____ phi______ frames
    -       50.0000   80.0000  116.0672 25

#__ type_ start__ end____ width___ exp.time_
 23 omega   19.00   44.00   1.0000    4.0000
omega____ theta____ kappa____ phi______ frames
    -       50.0000   78.0000    7.8454 25

#__ type_ start__ end____ width___ exp.time_
 24 omega   29.00   55.00   1.0000    4.0000
omega____ theta____ kappa____ phi______ frames
    -       54.0000   77.0000    0.0000 26

#__ type_ start__ end____ width___ exp.time_
 25 omega   23.00   48.00   1.0000    4.0000
omega____ theta____ kappa____ phi______ frames
    -       54.0000   78.0000  -73.1521 25

#__ type_ start__ end____ width___ exp.time_
 26 omega   23.00   48.00   1.0000    4.0000
omega____ theta____ kappa____ phi______ frames
    -       54.0000   78.0000  -39.9490 25

#__ type_ start__ end____ width___ exp.time_
 27 omega   25.00   53.00   1.0000    4.0000
omega____ theta____ kappa____ phi______ frames
    -       54.0000   77.0000 -106.6588 28

#__ type_ start__ end____ width___ exp.time_
 28 omega   23.00   48.00   1.0000    4.0000
omega____ theta____ kappa____ phi______ frames
    -       54.0000   78.0000   51.3225 25

#__ type_ start__ end____ width___ exp.time_
 29 omega   26.00   52.00   1.0000    4.0000
omega____ theta____ kappa____ phi______ frames
    -       54.0000   77.0000  -60.0000 26

#__ type_ start__ end____ width___ exp.time_
 30 omega   24.00   50.00   1.0000    4.0000
omega____ theta____ kappa____ phi______ frames
    -       54.0000   77.0000   90.0000 26

#__ type_ start__ end____ width___ exp.time_
 31 omega   25.00   50.00   1.0000    4.0000
omega____ theta____ kappa____ phi______ frames
    -       54.0000   77.0000   93.3928 25

#__ type_ start__ end____ width___ exp.time_
 32 omega   26.00   52.00   1.0000    4.0000
omega____ theta____ kappa____ phi______ frames
    -       54.0000   77.0000 -120.0000 26

#__ type_ start__ end____ width___ exp.time_
 33 omega   23.00   48.00   1.0000    4.0000
omega____ theta____ kappa____ phi______ frames
    -       54.0000   78.0000  138.2309 25

#__ type_ start__ end____ width___ exp.time_
 34 omega   24.00   50.00   1.0000    4.0000
omega____ theta____ kappa____ phi______ frames
    -       54.0000   77.0000 -150.0000 26

#__ type_ start__ end____ width___ exp.time_
 35 omega   23.00   48.00   1.0000    4.0000
omega____ theta____ kappa____ phi______ frames
    -       54.0000   78.0000  174.7939 25

#__ type_ start__ end____ width___ exp.time_
 36 omega   28.00   54.00   1.0000    4.0000
omega____ theta____ kappa____ phi______ frames
    -       54.0000   77.0000  -90.0000 26

#__ type_ start__ end____ width___ exp.time_
 37 omega  -17.00   86.00   1.0000    4.0000
omega____ theta____ kappa____ phi______ frames
    -       54.0000  -80.0000  111.4728 103

#__ type_ start__ end____ width___ exp.time_
 38 omega   30.00   56.00   1.0000    4.0000
omega____ theta____ kappa____ phi______ frames
    -       58.0000   75.0000  -66.1296 26

#__ type_ start__ end____ width___ exp.time_
 39 omega   28.00   54.00   1.0000    4.0000
omega____ theta____ kappa____ phi______ frames
    -       58.0000   77.0000  -31.9160 26

#__ type_ start__ end____ width___ exp.time_
 40 omega   29.00   55.00   1.0000    4.0000
omega____ theta____ kappa____ phi______ frames
    -       58.0000   76.0000 -118.5820 26

#__ type_ start__ end____ width___ exp.time_
 41 omega   32.00   63.00   1.0000    4.0000
omega____ theta____ kappa____ phi______ frames
    -       58.0000   74.0000   35.1966 31

#__ type_ start__ end____ width___ exp.time_
 42 omega  103.00  128.00   1.0000    4.0000
omega____ theta____ kappa____ phi______ frames
    -       58.0000   75.0000  -66.1296 25

#__ type_ start__ end____ width___ exp.time_
 43 omega   36.00   62.00   1.0000    4.0000
omega____ theta____ kappa____ phi______ frames
    -       58.0000   77.0000   78.8911 26

#__ type_ start__ end____ width___ exp.time_
 44 omega   38.00   63.00   1.0000    4.0000
omega____ theta____ kappa____ phi______ frames
    -       58.0000   66.0000  -86.5767 25

#__ type_ start__ end____ width___ exp.time_
 45 omega   29.00   55.00   1.0000    4.0000
omega____ theta____ kappa____ phi______ frames
    -       58.0000   76.0000   72.0466 26

#__ type_ start__ end____ width___ exp.time_
 46 omega   30.00   62.00   1.0000    4.0000
omega____ theta____ kappa____ phi______ frames
    -       58.0000   76.0000  176.6908 32

#__ type_ start__ end____ width___ exp.time_
 47 omega   28.00   54.00   1.0000    4.0000
omega____ theta____ kappa____ phi______ frames
    -       58.0000   77.0000   11.9268 26

#__ type_ start__ end____ width___ exp.time_
 48 omega   81.00  107.00   1.0000    4.0000
omega____ theta____ kappa____ phi______ frames
    -       58.0000   77.0000  134.6036 26

#__ type_ start__ end____ width___ exp.time_
 49 omega   29.00   55.00   1.0000    4.0000
omega____ theta____ kappa____ phi______ frames
    -       58.0000   77.0000  134.6036 26

#__ type_ start__ end____ width___ exp.time_
 50 omega   30.00   57.00   1.0000    4.0000
omega____ theta____ kappa____ phi______ frames
    -       58.0000   75.0000 -151.3302 27

#__ type_ start__ end____ width___ exp.time_
 51 omega   71.00  128.00   1.0000    4.0000
omega____ theta____ kappa____ phi______ frames
    -       58.0000   76.0000   72.0466 57

#__ type_ start__ end____ width___ exp.time_
 52 omega  -12.00   89.00   1.0000    4.0000
omega____ theta____ kappa____ phi______ frames
    -       58.0000  -80.0000   -4.7380 101

#__ type_ start__ end____ width___ exp.time_
 53 omega   30.00   56.00   1.0000    4.0000
omega____ theta____ kappa____ phi______ frames
    -       58.0000   76.0000  -56.7443 26

#__ type_ start__ end____ width___ exp.time_
 54 omega   35.00   61.00   1.0000    4.0000
omega____ theta____ kappa____ phi______ frames
    -       62.0000   71.0000  -65.8094 26

#__ type_ start__ end____ width___ exp.time_
 55 omega   32.00   72.00   1.0000    4.0000
omega____ theta____ kappa____ phi______ frames
    -       62.0000  -80.0000 -162.9750 40

#__ type_ start__ end____ width___ exp.time_
 56 omega   33.00   62.00   1.0000    4.0000
omega____ theta____ kappa____ phi______ frames
    -       62.0000   76.0000    1.8399 29

#__ type_ start__ end____ width___ exp.time_
 57 omega   36.00   66.00   1.0000    4.0000
omega____ theta____ kappa____ phi______ frames
    -       62.0000   71.0000   81.0329 30

#__ type_ start__ end____ width___ exp.time_
 58 omega   33.00   59.00   1.0000    4.0000
omega____ theta____ kappa____ phi______ frames
    -       62.0000   76.0000 -146.9461 26

#__ type_ start__ end____ width___ exp.time_
 59 omega   -9.00   17.00   1.0000    4.0000
omega____ theta____ kappa____ phi______ frames
    -       62.0000  -80.0000 -162.9750 26

#__ type_ start__ end____ width___ exp.time_
 60 omega   47.00   88.00   1.0000    4.0000
omega____ theta____ kappa____ phi______ frames
    -       66.0000   61.0000 -136.1421 41

#__ type_ start__ end____ width___ exp.time_
 61 omega  100.00  126.00   1.0000    4.0000
omega____ theta____ kappa____ phi______ frames
    -       66.0000   76.0000  112.5101 26

#__ type_ start__ end____ width___ exp.time_
 62 omega   37.00   63.00   1.0000    4.0000
omega____ theta____ kappa____ phi______ frames
    -       66.0000   76.0000  112.5101 26

#__ type_ start__ end____ width___ exp.time_
 63 omega   68.00   95.00   1.0000    4.0000
omega____ theta____ kappa____ phi______ frames
    -       66.0000  -80.0000 -118.1798 27

#__ type_ start__ end____ width___ exp.time_
 64 omega   39.00   94.00   1.0000    4.0000
omega____ theta____ kappa____ phi______ frames
    -       66.0000   71.0000 -125.8141 55

#__ type_ start__ end____ width___ exp.time_
 65 omega   37.00   63.00   1.0000    4.0000
omega____ theta____ kappa____ phi______ frames
    -       66.0000   75.0000  156.3269 26

#__ type_ start__ end____ width___ exp.time_
 66 omega   37.00   63.00   1.0000    4.0000
omega____ theta____ kappa____ phi______ frames
    -       66.0000   77.0000  -65.7789 26

#__ type_ start__ end____ width___ exp.time_
 67 omega   43.00   74.00   1.0000    4.0000
omega____ theta____ kappa____ phi______ frames
    -       66.0000   66.0000   57.7125 31

#__ type_ start__ end____ width___ exp.time_
 68 omega   45.00  133.00   1.0000    4.0000
omega____ theta____ kappa____ phi______ frames
    -       70.0000   69.0000   -4.6683 88

#__ type_ start__ end____ width___ exp.time_
 69 omega   48.00  102.00   1.0000    4.0000
omega____ theta____ kappa____ phi______ frames
    -       70.0000   63.0000  -98.1465 54

#__ type_ start__ end____ width___ exp.time_
 70 omega   42.00   69.00   1.0000    4.0000
omega____ theta____ kappa____ phi______ frames
    -       70.0000   73.0000  -44.0090 27

#__ type_ start__ end____ width___ exp.time_
 71 omega   47.00   75.00   1.0000    4.0000
omega____ theta____ kappa____ phi______ frames
    -       74.0000   72.0000   60.0841 28

#__ type_ start__ end____ width___ exp.time_
 72 omega   46.00   72.00   1.0000    4.0000
omega____ theta____ kappa____ phi______ frames
    -       74.0000   75.0000   -9.5084 26

#__ type_ start__ end____ width___ exp.time_
 73 omega   52.00   78.00   1.0000    4.0000
omega____ theta____ kappa____ phi______ frames
    -       74.0000  -79.0000  -58.0817 26

#__ type_ start__ end____ width___ exp.time_
 74 omega   44.00   70.00   1.0000    4.0000
omega____ theta____ kappa____ phi______ frames
    -       74.0000   77.0000 -110.6440 26

#__ type_ start__ end____ width___ exp.time_
 75 omega   49.00   75.00   1.0000    4.0000
omega____ theta____ kappa____ phi______ frames
    -       74.0000   72.0000  138.3417 26

#__ type_ start__ end____ width___ exp.time_
 76 omega   46.00   72.00   1.0000    4.0000
omega____ theta____ kappa____ phi______ frames
    -       74.0000   76.0000  -43.9023 26

#__ type_ start__ end____ width___ exp.time_
 77 omega   53.00  141.00   1.0000    4.0000
omega____ theta____ kappa____ phi______ frames
    -       74.0000   54.0000   47.3201 88

#__ type_ start__ end____ width___ exp.time_
 78 omega   49.00   75.00   1.0000    4.0000
omega____ theta____ kappa____ phi______ frames
    -       78.0000   75.0000  -98.8318 26

#__ type_ start__ end____ width___ exp.time_
 79 omega   53.00   79.00   1.0000    4.0000
omega____ theta____ kappa____ phi______ frames
    -       78.0000   70.0000   81.7284 26

#__ type_ start__ end____ width___ exp.time_
 80 omega    8.00  109.00   1.0000    4.0000
omega____ theta____ kappa____ phi______ frames
    -       78.0000  -80.0000 -157.2937 101

#__ type_ start__ end____ width___ exp.time_
 81 omega   50.00   76.00   1.0000    4.0000
omega____ theta____ kappa____ phi______ frames
    -       78.0000   74.0000  173.8944 26

#__ type_ start__ end____ width___ exp.time_
 82 omega   57.00   86.00   1.0000    4.0000
omega____ theta____ kappa____ phi______ frames
    -       78.0000   64.0000  172.1060 29

#__ type_ start__ end____ width___ exp.time_
 83 omega   57.00   85.00   1.0000    4.0000
omega____ theta____ kappa____ phi______ frames
    -       78.0000   69.0000  -77.7629 28

#__ type_ start__ end____ width___ exp.time_
 84 omega   56.00   82.00   1.0000    4.0000
omega____ theta____ kappa____ phi______ frames
    -       78.0000   51.0000  135.3644 26

#__ type_ start__ end____ width___ exp.time_
 85 omega   62.00  150.00   1.0000   12.0000
omega____ theta____ kappa____ phi______ frames
    -       82.0000   57.0000  -98.0620 88

#__ type_ start__ end____ width___ exp.time_
 86 omega   53.00   79.00   1.0000   12.0000
omega____ theta____ kappa____ phi______ frames
    -       82.0000   76.0000 -102.3022 26

#__ type_ start__ end____ width___ exp.time_
 87 omega   55.00   98.00   1.0000   12.0000
omega____ theta____ kappa____ phi______ frames
    -       82.0000   72.0000  -13.5253 43

#__ type_ start__ end____ width___ exp.time_
 88 omega   57.00   90.00   1.0000   12.0000
omega____ theta____ kappa____ phi______ frames
    -       82.0000   74.0000  -54.5312 33

#__ type_ start__ end____ width___ exp.time_
 89 omega   58.00   98.00   1.0000   12.0000
omega____ theta____ kappa____ phi______ frames
    -       82.0000   69.0000  148.1969 40

#__ type_ start__ end____ width___ exp.time_
 90 omega   60.00   88.00   1.0000   12.0000
omega____ theta____ kappa____ phi______ frames
    -       82.0000   61.0000 -118.4721 28

#__ type_ start__ end____ width___ exp.time_
 91 omega   54.00   80.00   1.0000   12.0000
omega____ theta____ kappa____ phi______ frames
    -       82.0000   74.0000   80.7006 26

#__ type_ start__ end____ width___ exp.time_
 92 omega   54.00   80.00   1.0000   12.0000
omega____ theta____ kappa____ phi______ frames
    -       82.0000   74.0000 -163.3450 26

#__ type_ start__ end____ width___ exp.time_
 93 omega   72.00   97.00   1.0000   12.0000
omega____ theta____ kappa____ phi______ frames
    -       86.0000   51.0000 -130.0524 25

#__ type_ start__ end____ width___ exp.time_
 94 omega   68.00  112.00   1.0000   12.0000
omega____ theta____ kappa____ phi______ frames
    -       86.0000   57.0000 -113.7108 44

#__ type_ start__ end____ width___ exp.time_
 95 omega   58.00   89.00   1.0000   12.0000
omega____ theta____ kappa____ phi______ frames
    -       86.0000   73.0000  143.7709 31

#__ type_ start__ end____ width___ exp.time_
 96 omega   65.00  143.00   1.0000   12.0000
omega____ theta____ kappa____ phi______ frames
    -       86.0000   55.0000 -163.5476 78

#__ type_ start__ end____ width___ exp.time_
 97 omega   57.00   83.00   1.0000   12.0000
omega____ theta____ kappa____ phi______ frames
    -       86.0000   76.0000  113.7622 26

#__ type_ start__ end____ width___ exp.time_
 98 omega   50.00  106.00   1.0000   12.0000
omega____ theta____ kappa____ phi______ frames
    -       86.0000  -80.0000   68.7347 56

#__ type_ start__ end____ width___ exp.time_
 99 omega   59.00   85.00   1.0000   12.0000
omega____ theta____ kappa____ phi______ frames
    -       86.0000   72.0000  -32.5834 26

#__ type_ start__ end____ width___ exp.time_
100 omega   65.00   98.00   1.0000   12.0000
omega____ theta____ kappa____ phi______ frames
    -       86.0000   66.0000    6.6628 33

#__ type_ start__ end____ width___ exp.time_
101 omega   56.00   84.00   1.0000   12.0000
omega____ theta____ kappa____ phi______ frames
    -       86.0000   77.0000  -85.8371 28

#__ type_ start__ end____ width___ exp.time_
102 omega   67.00   94.00   1.0000   12.0000
omega____ theta____ kappa____ phi______ frames
    -       86.0000   59.0000  116.6794 27

#__ type_ start__ end____ width___ exp.time_
103 omega   59.00   85.00   1.0000   12.0000
omega____ theta____ kappa____ phi______ frames
    -       86.0000   72.0000  112.6952 26

#__ type_ start__ end____ width___ exp.time_
104 omega   64.00   89.00   1.0000   12.0000
omega____ theta____ kappa____ phi______ frames
    -       90.0000   74.0000  -24.9943 25

#__ type_ start__ end____ width___ exp.time_
105 omega   60.00   86.00   1.0000   12.0000
omega____ theta____ kappa____ phi______ frames
    -       90.0000   77.0000  116.4329 26

#__ type_ start__ end____ width___ exp.time_
106 omega   69.00   99.00   1.0000   12.0000
omega____ theta____ kappa____ phi______ frames
    -       90.0000   51.0000   72.7491 30

#__ type_ start__ end____ width___ exp.time_
107 omega   61.00   88.00   1.0000   12.0000
omega____ theta____ kappa____ phi______ frames
    -       90.0000   75.0000  -75.5958 27

#__ type_ start__ end____ width___ exp.time_
108 omega   66.00   91.00   1.0000   12.0000
omega____ theta____ kappa____ phi______ frames
    -       90.0000   68.0000   99.1875 25

#__ type_ start__ end____ width___ exp.time_
109 omega   73.00  163.00   1.0000   12.0000
omega____ theta____ kappa____ phi______ frames
    -       94.0000   54.0000  -22.3278 90

#__ type_ start__ end____ width___ exp.time_
110 omega   78.00  104.00   1.0000   12.0000
omega____ theta____ kappa____ phi______ frames
    -       98.0000   52.0000   90.9063 26

#__ type_ start__ end____ width___ exp.time_
111 omega   76.00  107.00   1.0000   12.0000
omega____ theta____ kappa____ phi______ frames
    -       98.0000   50.0000 -157.2183 31

#__ type_ start__ end____ width___ exp.time_
112 omega   70.00   96.00   1.0000   12.0000
omega____ theta____ kappa____ phi______ frames
    -       98.0000   73.0000   27.8212 26

#__ type_ start__ end____ width___ exp.time_
113 omega   75.00  101.00   1.0000   12.0000
omega____ theta____ kappa____ phi______ frames
    -      102.0000   72.0000    4.6708 26

#__ type_ start__ end____ width___ exp.time_
114 omega  143.00  169.00   1.0000   12.0000
omega____ theta____ kappa____ phi______ frames
    -      102.0000   68.0000  -80.3212 26

#__ type_ start__ end____ width___ exp.time_
115 omega   78.00  104.00   1.0000   12.0000
omega____ theta____ kappa____ phi______ frames
    -      102.0000   68.0000  -80.3212 26

#__ type_ start__ end____ width___ exp.time_
116 omega   81.00  108.00   1.0000   12.0000
omega____ theta____ kappa____ phi______ frames
    -      102.0000   58.0000  157.6635 27

#__ type_ start__ end____ width___ exp.time_
117 omega   79.00  171.00   1.0000   12.0000
omega____ theta____ kappa____ phi______ frames
    -      108.0000   77.0000  150.0000 92

#__ type_ start__ end____ width___ exp.time_
118 omega   78.00  104.00   1.0000   12.0000
omega____ theta____ kappa____ phi______ frames
    -      108.0000   77.0000   30.0000 26

#__ type_ start__ end____ width___ exp.time_
119 omega   78.00  178.00   1.0000   12.0000
omega____ theta____ kappa____ phi______ frames
    -      108.0000   77.0000  -60.0000 100

#__ type_ start__ end____ width___ exp.time_
120 omega   78.00  103.00   1.0000   12.0000
omega____ theta____ kappa____ phi______ frames
    -      108.0000   77.0000  -30.0000 25

#__ type_ start__ end____ width___ exp.time_
121 omega  110.00  177.00   1.0000   12.0000
omega____ theta____ kappa____ phi______ frames
    -      108.0000   77.0000 -150.0000 67

#__ type_ start__ end____ width___ exp.time_
122 omega   78.00  104.00   1.0000   12.0000
omega____ theta____ kappa____ phi______ frames
    -      108.0000   77.0000 -150.0000 26

#__ type_ start__ end____ width___ exp.time_
123 omega   79.00  177.00   1.0000   12.0000
omega____ theta____ kappa____ phi______ frames
    -      108.0000   77.0000  120.0000 98

#__ type_ start__ end____ width___ exp.time_
124 omega  135.00  161.00   1.0000   12.0000
omega____ theta____ kappa____ phi______ frames
    -      108.0000   77.0000 -120.0000 26

#__ type_ start__ end____ width___ exp.time_
125 omega   79.00  105.00   1.0000   12.0000
omega____ theta____ kappa____ phi______ frames
    -      108.0000   77.0000 -120.0000 26

#__ type_ start__ end____ width___ exp.time_
126 omega   85.00  111.00   1.0000   12.0000
omega____ theta____ kappa____ phi______ frames
    -      108.0000   64.0000   90.0000 26

#__ type_ start__ end____ width___ exp.time_
127 omega   78.00  104.00   1.0000   12.0000
omega____ theta____ kappa____ phi______ frames
    -      108.0000   77.0000 -180.0000 26

#__ type_ start__ end____ width___ exp.time_
128 omega   83.00  110.00   1.0000   12.0000
omega____ theta____ kappa____ phi______ frames
    -      108.0000   76.0000   -8.3927 27

#__ type_ start__ end____ width___ exp.time_
129 omega   37.00  123.00   1.0000   12.0000
omega____ theta____ kappa____ phi______ frames
    -      108.0000  -80.0000  108.9597 86

#__ type_ start__ end____ width___ exp.time_
130 omega   79.00  117.00   1.0000   12.0000
omega____ theta____ kappa____ phi______ frames
    -      108.0000  -80.0000   14.9868 38

#__ type_ start__ end____ width___ exp.time_
131 omega   38.00  140.00   1.0000   12.0000
omega____ theta____ kappa____ phi______ frames
    -      108.0000  -80.0000 -151.9265 102

#__ type_ start__ end____ width___ exp.time_
132 omega   68.00  108.00   1.0000   12.0000
omega____ theta____ kappa____ phi______ frames
    -      108.0000  -79.0000  153.4855 40

#__ type_ start__ end____ width___ exp.time_
133 omega   37.00   63.00   1.0000   12.0000
omega____ theta____ kappa____ phi______ frames
    -      108.0000  -79.0000  153.4855 26

#__ type_ start__ end____ width___ exp.time_
134 omega   82.00  109.00   1.0000   12.0000
omega____ theta____ kappa____ phi______ frames
    -      108.0000  -80.0000   46.9039 27

#__ type_ start__ end____ width___ exp.time_
135 omega   45.00   71.00   1.0000   12.0000
omega____ theta____ kappa____ phi______ frames
    -      108.0000  -80.0000   46.9039 26

#__ type_ start__ end____ width___ exp.time_
136 omega   83.00  158.00   1.0000   12.0000
omega____ theta____ kappa____ phi______ frames
    -      108.0000   38.0000   30.0000 75

#__ type_ start__ end____ width___ exp.time_
137 omega   51.00  140.00   1.0000   12.0000
omega____ theta____ kappa____ phi______ frames
    -      108.0000  -80.0000  -78.5490 89

#__ type_ start__ end____ width___ exp.time_
138 omega   75.00  135.00   1.0000   12.0000
omega____ theta____ kappa____ phi______ frames
    -      108.0000  -80.0000  -33.3793 60

#__ type_ start__ end____ width___ exp.time_
139 omega   84.00  157.00   1.0000   12.0000
omega____ theta____ kappa____ phi______ frames
    -      108.0000   38.0000  -90.0000 73

#__ type_ start__ end____ width___ exp.time_
140 omega   86.00  113.00   1.0000   12.0000
omega____ theta____ kappa____ phi______ frames
    -      108.0000   64.0000  150.0000 27

#__ type_ start__ end____ width___ exp.time_
141 omega   86.00  174.00   1.0000   12.0000
omega____ theta____ kappa____ phi______ frames
    -      108.0000   64.0000   30.0000 88

#__ type_ start__ end____ width___ exp.time_
142 omega   46.00   93.00   1.0000   12.0000
omega____ theta____ kappa____ phi______ frames
    -      108.0000  -38.0000 -180.0000 47

#__ type_ start__ end____ width___ exp.time_
143 omega   86.00  175.00   1.0000   12.0000
omega____ theta____ kappa____ phi______ frames
    -      108.0000   64.0000  -90.0000 89

#__ type_ start__ end____ width___ exp.time_
144 omega   86.00  112.00   1.0000   12.0000
omega____ theta____ kappa____ phi______ frames
    -      108.0000   64.0000 -120.0000 26

#__ type_ start__ end____ width___ exp.time_
145 omega   86.00  143.00   1.0000   12.0000
omega____ theta____ kappa____ phi______ frames
    -      108.0000   64.0000  120.0000 57

#__ type_ start__ end____ width___ exp.time_
146 omega   86.00  174.00   1.0000   12.0000
omega____ theta____ kappa____ phi______ frames
    -      108.0000   64.0000 -180.0000 88

#__ type_ start__ end____ width___ exp.time_
147 omega  141.00  173.00   1.0000   12.0000
omega____ theta____ kappa____ phi______ frames
    -      108.0000   64.0000  -30.0000 32

#__ type_ start__ end____ width___ exp.time_
148 omega   85.00  111.00   1.0000   12.0000
omega____ theta____ kappa____ phi______ frames
    -      108.0000   64.0000  -30.0000 26

#__ type_ start__ end____ width___ exp.time_
149 omega   85.00  112.00   1.0000   12.0000
omega____ theta____ kappa____ phi______ frames
    -      108.0000   38.0000  -30.0000 27

#__ type_ start__ end____ width___ exp.time_
150 omega   85.00  178.00   1.0000   12.0000
omega____ theta____ kappa____ phi______ frames
    -      108.0000   38.0000    0.0000 93

#__ type_ start__ end____ width___ exp.time_
151 omega   85.00  112.00   1.0000   12.0000
omega____ theta____ kappa____ phi______ frames
    -      108.0000   64.0000  -60.0000 27

#__ type_ start__ end____ width___ exp.time_
152 omega   78.00  177.00   1.0000   12.0000
omega____ theta____ kappa____ phi______ frames
    -      108.0000   77.0000   60.0000 99

#__ type_ start__ end____ width___ exp.time_
153 omega   78.00  104.00   1.0000   12.0000
omega____ theta____ kappa____ phi______ frames
    -      108.0000   77.0000    0.0000 26

#__ type_ start__ end____ width___ exp.time_
154 omega   85.00  119.00   1.0000   12.0000
omega____ theta____ kappa____ phi______ frames
    -      108.0000   64.0000 -150.0000 34

#__ type_ start__ end____ width___ exp.time_
155 omega   78.00  166.00   1.0000   12.0000
omega____ theta____ kappa____ phi______ frames
    -      108.0000   77.0000   90.0000 88

#__ type_ start__ end____ width___ exp.time_
156 omega   79.00  105.00   1.0000   12.0000
omega____ theta____ kappa____ phi______ frames
    -      108.0000   77.0000  -90.0000 26

#__ type_ start__ end____ width___ exp.time_
157 omega  -44.00   73.00   1.0000    1.0000
omega____ theta____ kappa____ phi______ frames
    -        0.0000   19.0000  -30.0000 117

#__ type_ start__ end____ width___ exp.time_
158 omega  -44.00   73.00   1.0000    1.0000
omega____ theta____ kappa____ phi______ frames
    -        0.0000   19.0000 -120.0000 117

#__ type_ start__ end____ width___ exp.time_
159 omega  -30.00   70.00   1.0000    1.0000
omega____ theta____ kappa____ phi______ frames
    -        0.0000   77.0000  -30.0000 100

#__ type_ start__ end____ width___ exp.time_
160 omega  -13.00   83.00   1.0000    1.0000
omega____ theta____ kappa____ phi______ frames
    -       14.0000   71.0000  -30.4838 96

#__ type_ start__ end____ width___ exp.time_
161 omega  -16.00   84.00   1.0000    1.0000
omega____ theta____ kappa____ phi______ frames
    -       14.0000   77.0000  -74.0353 100

#__ type_ start__ end____ width___ exp.time_
162 omega   -1.00   90.00   1.0000    1.0000
omega____ theta____ kappa____ phi______ frames
    -       22.0000   65.0000 -114.1911 91

#__ type_ start__ end____ width___ exp.time_
163 omega   -4.00   96.00   1.0000    1.0000
omega____ theta____ kappa____ phi______ frames
    -       26.0000   77.0000 -162.4844 100

#__ type_ start__ end____ width___ exp.time_
164 omega   -3.00   96.00   1.0000    1.0000
omega____ theta____ kappa____ phi______ frames
    -       26.0000   76.0000  117.8718 99

#__ type_ start__ end____ width___ exp.time_
165 omega   -4.00   96.00   1.0000    1.0000
omega____ theta____ kappa____ phi______ frames
    -       26.0000   77.0000   23.7090 100

#__ type_ start__ end____ width___ exp.time_
166 omega   10.00   46.00   1.0000    4.0000
omega____ theta____ kappa____ phi______ frames
    -       42.0000   80.0000  171.3301 36

#__ type_ start__ end____ width___ exp.time_
167 omega   10.00   46.00   1.0000    4.0000
omega____ theta____ kappa____ phi______ frames
    -       42.0000   80.0000  -90.3718 36

#__ type_ start__ end____ width___ exp.time_
168 omega   10.00   46.00   1.0000    4.0000
omega____ theta____ kappa____ phi______ frames
    -       42.0000   80.0000   15.9582 36

#__ type_ start__ end____ width___ exp.time_
169 omega   14.00   46.00   1.0000    4.0000
omega____ theta____ kappa____ phi______ frames
    -       46.0000   80.0000  -89.6495 32

#__ type_ start__ end____ width___ exp.time_
170 omega   19.00   49.00   1.0000    4.0000
omega____ theta____ kappa____ phi______ frames
    -       50.0000   78.0000    7.8454 30

#__ type_ start__ end____ width___ exp.time_
171 omega   19.00   47.00   1.0000    4.0000
omega____ theta____ kappa____ phi______ frames
    -       50.0000   79.0000   60.5060 28

#__ type_ start__ end____ width___ exp.time_
172 omega   19.00   47.00   1.0000    4.0000
omega____ theta____ kappa____ phi______ frames
    -       50.0000   79.0000 -158.7298 28

#__ type_ start__ end____ width___ exp.time_
173 omega   18.00   46.00   1.0000    4.0000
omega____ theta____ kappa____ phi______ frames
    -       50.0000   80.0000  -99.7837 28

#__ type_ start__ end____ width___ exp.time_
174 omega   23.00   49.00   1.0000    4.0000
omega____ theta____ kappa____ phi______ frames
    -       54.0000   78.0000   51.3225 26

#__ type_ start__ end____ width___ exp.time_
175 omega   23.00   49.00   1.0000    4.0000
omega____ theta____ kappa____ phi______ frames
    -       54.0000   78.0000  138.2309 26

#__ type_ start__ end____ width___ exp.time_
176 omega  -19.00  127.00   1.0000    4.0000
omega____ theta____ kappa____ phi______ frames
    -       54.0000    0.0000  240.0000 146

#__ type_ start__ end____ width___ exp.time_
177 omega  -18.00   80.00   1.0000    4.0000
omega____ theta____ kappa____ phi______ frames
    -       54.0000  -38.0000  150.0000 98

#__ type_ start__ end____ width___ exp.time_
178 omega   23.00   49.00   1.0000    4.0000
omega____ theta____ kappa____ phi______ frames
    -       54.0000   78.0000  174.7939 26

#__ type_ start__ end____ width___ exp.time_
179 omega  -19.00  127.00   1.0000    4.0000
omega____ theta____ kappa____ phi______ frames
    -       54.0000    0.0000    0.0000 146

#__ type_ start__ end____ width___ exp.time_
180 omega  -19.00  127.00   1.0000    4.0000
omega____ theta____ kappa____ phi______ frames
    -       54.0000    0.0000  120.0000 146

#__ type_ start__ end____ width___ exp.time_
181 omega   24.00  124.00   1.0000    4.0000
omega____ theta____ kappa____ phi______ frames
    -       54.0000   77.0000  120.0000 100

#__ type_ start__ end____ width___ exp.time_
182 omega  -19.00   52.00   1.0000    4.0000
omega____ theta____ kappa____ phi______ frames
    -       54.0000    0.0000    0.0000 71

#__ type_ start__ end____ width___ exp.time_
183 omega   23.00   49.00   1.0000    4.0000
omega____ theta____ kappa____ phi______ frames
    -       54.0000   78.0000  -73.1521 26

#__ type_ start__ end____ width___ exp.time_
184 omega   24.00  124.00   1.0000    4.0000
omega____ theta____ kappa____ phi______ frames
    -       54.0000   77.0000 -120.0000 100

#__ type_ start__ end____ width___ exp.time_
185 omega   29.00  128.00   1.0000    4.0000
omega____ theta____ kappa____ phi______ frames
    -       58.0000   76.0000  176.6908 99

#__ type_ start__ end____ width___ exp.time_
186 omega   29.00  128.00   1.0000    4.0000
omega____ theta____ kappa____ phi______ frames
    -       58.0000   76.0000   72.0466 99

#__ type_ start__ end____ width___ exp.time_
187 omega   35.00  126.00   1.0000    4.0000
omega____ theta____ kappa____ phi______ frames
    -       58.0000   66.0000  -86.5767 91

#__ type_ start__ end____ width___ exp.time_
188 omega   28.00  128.00   1.0000    4.0000
omega____ theta____ kappa____ phi______ frames
    -       58.0000   77.0000  134.6036 100

#__ type_ start__ end____ width___ exp.time_
189 omega   28.00  128.00   1.0000    4.0000
omega____ theta____ kappa____ phi______ frames
    -       58.0000   77.0000   78.8911 100

#__ type_ start__ end____ width___ exp.time_
190 omega   -9.00   94.00   1.0000    4.0000
omega____ theta____ kappa____ phi______ frames
    -       62.0000  -80.0000 -162.9750 103

#__ type_ start__ end____ width___ exp.time_
191 omega   33.00  132.00   1.0000    4.0000
omega____ theta____ kappa____ phi______ frames
    -       62.0000   76.0000    1.8399 99

#__ type_ start__ end____ width___ exp.time_
192 omega   44.00  134.00   1.0000    4.0000
omega____ theta____ kappa____ phi______ frames
    -       66.0000   61.0000 -136.1421 90

#__ type_ start__ end____ width___ exp.time_
193 omega   36.00  136.00   1.0000    4.0000
omega____ theta____ kappa____ phi______ frames
    -       66.0000   77.0000  -65.7789 100

#__ type_ start__ end____ width___ exp.time_
194 omega   43.00  134.00   1.0000    4.0000
omega____ theta____ kappa____ phi______ frames
    -       66.0000   66.0000   57.7125 91

#__ type_ start__ end____ width___ exp.time_
195 omega   39.00  135.00   1.0000    4.0000
omega____ theta____ kappa____ phi______ frames
    -       66.0000   71.0000 -125.8141 96

#__ type_ start__ end____ width___ exp.time_
196 omega   -5.00   98.00   1.0000    4.0000
omega____ theta____ kappa____ phi______ frames
    -       66.0000  -80.0000 -118.1798 103

#__ type_ start__ end____ width___ exp.time_
197 omega   37.00  136.00   1.0000    4.0000
omega____ theta____ kappa____ phi______ frames
    -       66.0000   76.0000  112.5101 99

#__ type_ start__ end____ width___ exp.time_
198 omega   47.00  137.00   1.0000    4.0000
omega____ theta____ kappa____ phi______ frames
    -       70.0000   64.0000  176.6787 90

#__ type_ start__ end____ width___ exp.time_
199 omega   48.00  138.00   1.0000    4.0000
omega____ theta____ kappa____ phi______ frames
    -       70.0000   63.0000  -98.1465 90

#__ type_ start__ end____ width___ exp.time_
200 omega    3.00  105.00   1.0000    4.0000
omega____ theta____ kappa____ phi______ frames
    -       74.0000  -79.0000   70.7989 102

#__ type_ start__ end____ width___ exp.time_
201 omega   53.00  143.00   1.0000    4.0000
omega____ theta____ kappa____ phi______ frames
    -       74.0000   55.0000 -133.1784 90

#__ type_ start__ end____ width___ exp.time_
202 omega   51.00  145.00   1.0000    4.0000
omega____ theta____ kappa____ phi______ frames
    -       74.0000   47.0000 -120.1477 94

#__ type_ start__ end____ width___ exp.time_
203 omega   52.00  144.00   1.0000    4.0000
omega____ theta____ kappa____ phi______ frames
    -       74.0000   49.0000  117.6972 92

#__ type_ start__ end____ width___ exp.time_
204 omega   51.00  145.00   1.0000    4.0000
omega____ theta____ kappa____ phi______ frames
    -       74.0000   46.0000   21.6788 94

#__ type_ start__ end____ width___ exp.time_
205 omega   45.00  144.00   1.0000    4.0000
omega____ theta____ kappa____ phi______ frames
    -       74.0000   75.0000   -9.5084 99

#__ type_ start__ end____ width___ exp.time_
206 omega   47.00  143.00   1.0000    4.0000
omega____ theta____ kappa____ phi______ frames
    -       74.0000   72.0000  138.3417 96

#__ type_ start__ end____ width___ exp.time_
207 omega   47.00  143.00   1.0000    4.0000
omega____ theta____ kappa____ phi______ frames
    -       74.0000   72.0000   60.0841 96

#__ type_ start__ end____ width___ exp.time_
208 omega   44.00  144.00   1.0000    4.0000
omega____ theta____ kappa____ phi______ frames
    -       74.0000   77.0000 -110.6440 100

#__ type_ start__ end____ width___ exp.time_
209 omega   53.00  143.00   1.0000    4.0000
omega____ theta____ kappa____ phi______ frames
    -       74.0000   54.0000   47.3201 90

#__ type_ start__ end____ width___ exp.time_
210 omega    3.00  105.00   1.0000    4.0000
omega____ theta____ kappa____ phi______ frames
    -       74.0000  -79.0000  -58.0817 102

#__ type_ start__ end____ width___ exp.time_
211 omega   51.00  145.00   1.0000    4.0000
omega____ theta____ kappa____ phi______ frames
    -       74.0000   46.0000 -105.9314 94

#__ type_ start__ end____ width___ exp.time_
212 omega   45.00  144.00   1.0000    4.0000
omega____ theta____ kappa____ phi______ frames
    -       74.0000   76.0000  -43.9023 99

#__ type_ start__ end____ width___ exp.time_
213 omega   52.00  147.00   1.0000    4.0000
omega____ theta____ kappa____ phi______ frames
    -       78.0000   70.0000   81.7284 95

#__ type_ start__ end____ width___ exp.time_
214 omega   53.00  146.00   1.0000    4.0000
omega____ theta____ kappa____ phi______ frames
    -       78.0000   69.0000  -77.7629 93

#__ type_ start__ end____ width___ exp.time_
215 omega    7.00  110.00   1.0000    4.0000
omega____ theta____ kappa____ phi______ frames
    -       78.0000  -80.0000 -157.2937 103

#__ type_ start__ end____ width___ exp.time_
216 omega   50.00  148.00   1.0000    4.0000
omega____ theta____ kappa____ phi______ frames
    -       78.0000   74.0000  173.8944 98

#__ type_ start__ end____ width___ exp.time_
217 omega   55.00  145.00   1.0000    4.0000
omega____ theta____ kappa____ phi______ frames
    -       78.0000   64.0000  172.1060 90

#__ type_ start__ end____ width___ exp.time_
218 omega   56.00  148.00   1.0000    4.0000
omega____ theta____ kappa____ phi______ frames
    -       78.0000   51.0000  135.3644 92

#__ type_ start__ end____ width___ exp.time_
219 omega   49.00  148.00   1.0000    4.0000
omega____ theta____ kappa____ phi______ frames
    -       78.0000   75.0000  -98.8318 99

;
_diffrn_measurement_device 'four-circle diffractometer'
_diffrn_measurement_device_type 'Agilent SuperNova, Dual, Cu at zero, Eos'
_diffrn_measurement_method '\w scans'
_diffrn_measurement_specimen_support 'polyimid foil'
_diffrn_orient_matrix_UB_11 0.0295987000
_diffrn_orient_matrix_UB_12 -0.0206235000
_diffrn_orient_matrix_UB_13 -0.0654829000
_diffrn_orient_matrix_UB_21 -0.1263768000
_diffrn_orient_matrix_UB_22 -0.0403451000
_diffrn_orient_matrix_UB_23 0.0115557000
_diffrn_orient_matrix_UB_31 -0.1037618000
_diffrn_orient_matrix_UB_32 0.0544716000
_diffrn_orient_matrix_UB_33 -0.0187697000
_diffrn_radiation_monochromator mirror
_diffrn_radiation_probe x-ray
_diffrn_radiation_type 'Cu K\a'
_diffrn_radiation_wavelength 1.54184
_diffrn_reflns_av_R_equivalents 0.0480
_diffrn_reflns_av_unetI/netI 0.0189
_diffrn_reflns_Laue_measured_fraction_full 0.986
_diffrn_reflns_Laue_measured_fraction_max 0.976
_diffrn_reflns_limit_h_max 11
_diffrn_reflns_limit_h_min -11
_diffrn_reflns_limit_k_max 26
_diffrn_reflns_limit_k_min -26
_diffrn_reflns_limit_l_max 27
_diffrn_reflns_limit_l_min -27
_diffrn_reflns_number 235871
_diffrn_reflns_point_group_measured_fraction_full 0.986
_diffrn_reflns_point_group_measured_fraction_max 0.976
_diffrn_reflns_theta_full 67.684
_diffrn_reflns_theta_max 70.807
_diffrn_reflns_theta_min 3.965
_diffrn_source 'microfocus X-Ray tube'
_diffrn_source_type 'Agilent SuperNova (Cu) X-ray Source'
_exptl_absorpt_coefficient_mu 5.631
_exptl_absorpt_correction_T_max 0.853
_exptl_absorpt_correction_T_min 0.483
_exptl_absorpt_correction_type gaussian
_exptl_absorpt_process_details
;
CrysAlisPro, Agilent Technologies,
Version 1.171.37.35h (release 09-02-2015 CrysAlis171 .NET)
(compiled Feb  9 2015,16:26:32)
Numerical absorption correction based on gaussian integration over
            a multifaceted crystal model
Empirical absorption correction using spherical harmonics,
 implemented in SCALE3 ABSPACK scaling algorithm.
;
_exptl_crystal_colour yellow
_exptl_crystal_colour_primary yellow
_exptl_crystal_density_diffrn 1.374
_exptl_crystal_description irregular
_exptl_crystal_F_000 1936
_exptl_crystal_size_max 0.173
_exptl_crystal_size_mid 0.059
_exptl_crystal_size_min 0.033
_refine_diff_density_max 0.527
_refine_diff_density_min -0.654
_refine_diff_density_rms 0.058
_refine_ls_extinction_method none
_refine_ls_goodness_of_fit_ref 1.065
_refine_ls_hydrogen_treatment mixed
_refine_ls_matrix_type full
_refine_ls_number_parameters 1009
_refine_ls_number_reflns 17144
_refine_ls_number_restraints 0
_refine_ls_restrained_S_all 1.065
_refine_ls_R_factor_all 0.0235
_refine_ls_R_factor_gt 0.0210
_refine_ls_shift/su_max 0.017
_refine_ls_shift/su_mean 0.000
_refine_ls_structure_factor_coef Fsqd
_refine_ls_weighting_details 'w=1/[\s^2^(Fo^2^)+(0.0189P)^2^+4.1829P] where P=(Fo^2^+2Fc^2^)/3'
_refine_ls_weighting_scheme calc
_refine_ls_wR_factor_gt 0.0473
_refine_ls_wR_factor_ref 0.0483
_reflns_Friedel_coverage 0.000
_reflns_number_gt 16094
_reflns_number_total 17144
_reflns_threshold_expression 'I > 2\s(I)'
_cod_data_source_file ic7b00277_si_002.cif
_cod_data_source_block ba_ms39
_cod_database_code 4345726
_audit_block_refno 2501
_audit_block_usercomment 'MS374, irregular, yellow'
_chemical_oxdiff_formula 'C47 H63 N2 O1 P2 Si1 Ta1'
_chemical_oxdiff_usercomment 'MS374, irregular, yellow'
_shelx_space_group_comment
;
The symmetry employed for this shelxl refinement is uniquely defined
by the following loop, which should always be used as a source of
symmetry information in preference to the above space-group names.
They are only intended as comments.
;
_shelx_estimated_absorpt_t_max 0.603
_shelx_estimated_absorpt_t_min 0.603
_reflns_odcompleteness_completeness 98.61
_reflns_odcompleteness_iscentric 1
_reflns_odcompleteness_theta 66.97
_shelxl_version_number 2014/7
_olex2_refinement_description
;
1. Fixed Uiso
 At 1.2 times of:
  All C(H) groups, All C(H,H) groups
 At 1.5 times of:
  All C(H,H,H) groups
2.a Secondary CH2 refined with riding coordinates:
 C37(H37A,H37B), C87(H87A,H87B), C201(H20A,H20B), C203(H20F,H20G), C101(H10A,
 H10B), C103(H10F,H10G)
2.b Aromatic/amide H refined with riding coordinates:
 C3(H3), C4(H4), C5(H5), C6(H6), C9(H9), C11(H11), C13(H13), C18(H18),
 C19(H19), C20(H20), C21(H21), C24(H24), C26(H26), C28(H28), C32(H32), C33(H33),
  C34(H34), C35(H35), C36(H36), C53(H53), C54(H54), C55(H55), C56(H56),
 C59(H59), C61(H61), C63(H63), C68(H68), C69(H69), C70(H70), C71(H71), C74(H74),
  C76(H76), C78(H78), C82(H82), C83(H83), C84(H84), C85(H85), C86(H86)
2.c Idealised Me refined as rotating group:
 C14(H14A,H14B,H14C), C15(H15A,H15B,H15C), C29(H29A,H29B,H29C), C30(H30A,H30B,
 H30C), C38(H38A,H38B,H38C), C39(H39A,H39B,H39C), C40(H40A,H40B,H40C), C41(H41A,
 H41B,H41C), C42(H42A,H42B,H42C), C43(H43A,H43B,H43C), C64(H64A,H64B,H64C),
 C65(H65A,H65B,H65C), C79(H79A,H79B,H79C), C80(H80A,H80B,H80C), C88(H88A,H88B,
 H88C), C89(H89A,H89B,H89C), C90(H90A,H90B,H90C), C91(H91A,H91B,H91C), C92(H92A,
 H92B,H92C), C93(H93A,H93B,H93C), C202(H20C,H20D,H20E), C204(H20H,H20I,H20J),
 C102(H10C,H10D,H10E), C104(H10H,H10I,H10J)
;
_olex2_submission_special_instructions 'No special instructions were received'
_cell_oxdiff_length_a 9.39597(8)
_cell_oxdiff_length_b 21.86855(18)
_cell_oxdiff_length_c 22.49629(19)
_cell_oxdiff_angle_alpha 87.6364(7)
_cell_oxdiff_angle_beta 82.5388(7)
_cell_oxdiff_angle_gamma 84.0719(7)
_cell_oxdiff_volume 4556.99(7)
_cell_oxdiff_measurement_reflns_used 119207

loop_
_symmetry_equiv_pos_as_xyz
'x, y, z'
'-x, -y, -z'

loop_
_atom_site_label
_atom_site_type_symbol
_atom_site_fract_x
_atom_site_fract_y
_atom_site_fract_z
_atom_site_U_iso_or_equiv
_atom_site_adp_type
_atom_site_occupancy
_atom_site_site_symmetry_order
_atom_site_calc_flag
_atom_site_refinement_flags_posn
Ta1 Ta 0.85131(2) 0.55366(2) 0.22346(2) 0.01358(3) Uani 1 1 d .
P1 P 0.88720(5) 0.49785(2) 0.32273(2) 0.01529(10) Uani 1 1 d .
P2 P 0.74308(6) 0.57804(2) 0.12044(2) 0.01916(11) Uani 1 1 d .
Si1 Si 0.67205(6) 0.68902(3) 0.29239(3) 0.01955(12) Uani 1 1 d .
N1 N 0.91442(18) 0.47072(8) 0.19356(7) 0.0155(3) Uani 1 1 d .
N2 N 1.02740(18) 0.59718(8) 0.19305(8) 0.0177(4) Uani 1 1 d .
C1 C 0.8163(2) 0.42404(9) 0.32154(9) 0.0174(4) Uani 1 1 d .
C2 C 0.7530(2) 0.41559(9) 0.26939(9) 0.0178(4) Uani 1 1 d .
C3 C 0.6734(2) 0.36451(10) 0.26933(10) 0.0224(5) Uani 1 1 d .
H3 H 0.6269 0.3580 0.2354 0.027 Uiso 1 1 calc R
C4 C 0.6615(2) 0.32353(10) 0.31788(11) 0.0262(5) Uani 1 1 d .
H4 H 0.6068 0.2895 0.3169 0.031 Uiso 1 1 calc R
C5 C 0.7284(3) 0.33162(10) 0.36775(11) 0.0266(5) Uani 1 1 d .
H5 H 0.7218 0.3027 0.4004 0.032 Uiso 1 1 calc R
C6 C 0.8055(2) 0.38232(10) 0.36986(10) 0.0227(5) Uani 1 1 d .
H6 H 0.8506 0.3884 0.4043 0.027 Uiso 1 1 calc R
C7 C 0.7675(2) 0.45999(9) 0.21766(9) 0.0166(4) Uani 1 1 d .
H7 H 0.708(3) 0.4514(11) 0.1855(10) 0.020 Uiso 1 1 d R
C8 C 1.0129(2) 0.42882(9) 0.16026(9) 0.0168(4) Uani 1 1 d .
C9 C 1.1498(2) 0.44593(10) 0.13884(9) 0.0208(4) Uani 1 1 d .
H9 H 1.1760 0.4848 0.1484 0.025 Uiso 1 1 calc R
C10 C 1.2480(2) 0.40623(11) 0.10359(10) 0.0256(5) Uani 1 1 d .
C11 C 1.2087(3) 0.34923(11) 0.08994(10) 0.0264(5) Uani 1 1 d .
H11 H 1.2759 0.3221 0.0659 0.032 Uiso 1 1 calc R
C12 C 1.0731(3) 0.33130(10) 0.11073(10) 0.0238(5) Uani 1 1 d .
C13 C 0.9763(2) 0.37112(10) 0.14632(9) 0.0206(4) Uani 1 1 d .
H13 H 0.8839 0.3590 0.1614 0.025 Uiso 1 1 calc R
C14 C 1.3968(3) 0.42441(14) 0.08133(13) 0.0411(7) Uani 1 1 d .
H14A H 1.3904 0.4684 0.0705 0.062 Uiso 1 1 calc GR
H14B H 1.4373 0.4006 0.0460 0.062 Uiso 1 1 calc GR
H14C H 1.4591 0.4160 0.1130 0.062 Uiso 1 1 calc GR
C15 C 1.0336(3) 0.26919(11) 0.09481(12) 0.0363(6) Uani 1 1 d .
H15A H 1.0569 0.2638 0.0515 0.055 Uiso 1 1 calc GR
H15B H 0.9300 0.2669 0.1064 0.055 Uiso 1 1 calc GR
H15C H 1.0881 0.2367 0.1162 0.055 Uiso 1 1 calc GR
C16 C 1.0835(2) 0.49097(10) 0.31364(9) 0.0173(4) Uani 1 1 d .
C17 C 1.1405(2) 0.53902(9) 0.27762(9) 0.0168(4) Uani 1 1 d .
C18 C 1.2899(2) 0.53735(10) 0.26408(10) 0.0222(5) Uani 1 1 d .
H18 H 1.3307 0.5695 0.2401 0.027 Uiso 1 1 calc R
C19 C 1.3797(2) 0.48929(11) 0.28531(10) 0.0237(5) Uani 1 1 d .
H19 H 1.4813 0.4884 0.2752 0.028 Uiso 1 1 calc R
C20 C 1.3221(2) 0.44252(11) 0.32119(10) 0.0232(5) Uani 1 1 d .
H20 H 1.3841 0.4099 0.3359 0.028 Uiso 1 1 calc R
C21 C 1.1736(2) 0.44339(10) 0.33565(9) 0.0203(4) Uani 1 1 d .
H21 H 1.1338 0.4116 0.3605 0.024 Uiso 1 1 calc R
C22 C 1.0354(2) 0.58874(10) 0.25565(9) 0.0175(4) Uani 1 1 d .
H22 H 1.025(3) 0.6235(12) 0.2773(11) 0.021 Uiso 1 1 d R
C23 C 1.1204(2) 0.62857(9) 0.15242(9) 0.0177(4) Uani 1 1 d .
C24 C 1.2025(2) 0.67246(10) 0.17103(9) 0.0198(4) Uani 1 1 d .
H24 H 1.1975 0.6801 0.2126 0.024 Uiso 1 1 calc R
C25 C 1.2914(2) 0.70504(10) 0.12973(10) 0.0219(5) Uani 1 1 d .
C26 C 1.3000(2) 0.69316(10) 0.06910(10) 0.0219(5) Uani 1 1 d .
H26 H 1.3608 0.7152 0.0408 0.026 Uiso 1 1 calc R
C27 C 1.2207(2) 0.64946(11) 0.04922(10) 0.0224(5) Uani 1 1 d .
C28 C 1.1319(2) 0.61749(10) 0.09117(10) 0.0208(4) Uani 1 1 d .
H28 H 1.0779 0.5875 0.0779 0.025 Uiso 1 1 calc R
C29 C 1.3783(3) 0.75248(11) 0.15056(11) 0.0324(6) Uani 1 1 d .
H29A H 1.3172 0.7913 0.1569 0.049 Uiso 1 1 calc GR
H29B H 1.4602 0.7589 0.1200 0.049 Uiso 1 1 calc GR
H29C H 1.4140 0.7380 0.1882 0.049 Uiso 1 1 calc GR
C30 C 1.2316(3) 0.63596(13) -0.01633(10) 0.0344(6) Uani 1 1 d .
H30A H 1.2726 0.6699 -0.0403 0.052 Uiso 1 1 calc GR
H30B H 1.1353 0.6315 -0.0269 0.052 Uiso 1 1 calc GR
H30C H 1.2941 0.5977 -0.0246 0.052 Uiso 1 1 calc GR
C31 C 0.8293(2) 0.52473(9) 0.39836(9) 0.0183(4) Uani 1 1 d .
C32 C 0.6831(2) 0.52847(10) 0.42093(10) 0.0236(5) Uani 1 1 d .
H32 H 0.6155 0.5146 0.3979 0.028 Uiso 1 1 calc R
C33 C 0.6369(3) 0.55247(11) 0.47715(10) 0.0291(5) Uani 1 1 d .
H33 H 0.5376 0.5546 0.4926 0.035 Uiso 1 1 calc R
C34 C 0.7341(3) 0.57327(11) 0.51068(10) 0.0311(6) Uani 1 1 d .
H34 H 0.7013 0.5904 0.5487 0.037 Uiso 1 1 calc R
C35 C 0.8790(3) 0.56911(11) 0.48897(11) 0.0300(5) Uani 1 1 d .
H35 H 0.9462 0.5827 0.5124 0.036 Uiso 1 1 calc R
C36 C 0.9264(2) 0.54503(10) 0.43292(10) 0.0233(5) Uani 1 1 d .
H36 H 1.0261 0.5424 0.4180 0.028 Uiso 1 1 calc R
C37 C 0.6537(2) 0.61149(9) 0.26446(10) 0.0193(4) Uani 1 1 d .
H37A H 0.5854 0.6171 0.2342 0.023 Uiso 1 1 calc R
H37B H 0.6077 0.5873 0.2985 0.023 Uiso 1 1 calc R
C38 C 0.7666(3) 0.68630(11) 0.36086(10) 0.0275(5) Uani 1 1 d .
H38A H 0.7142 0.6627 0.3930 0.041 Uiso 1 1 calc GR
H38B H 0.7701 0.7282 0.3740 0.041 Uiso 1 1 calc GR
H38C H 0.8650 0.6666 0.3515 0.041 Uiso 1 1 calc GR
C39 C 0.7705(3) 0.73754(11) 0.23344(11) 0.0296(5) Uani 1 1 d .
H39A H 0.8651 0.7161 0.2197 0.044 Uiso 1 1 calc GR
H39B H 0.7833 0.7769 0.2503 0.044 Uiso 1 1 calc GR
H39C H 0.7146 0.7449 0.1995 0.044 Uiso 1 1 calc GR
C40 C 0.4893(3) 0.73137(12) 0.31494(12) 0.0354(6) Uani 1 1 d .
H40A H 0.4284 0.7288 0.2831 0.053 Uiso 1 1 calc GR
H40B H 0.5002 0.7746 0.3214 0.053 Uiso 1 1 calc GR
H40C H 0.4442 0.7127 0.3521 0.053 Uiso 1 1 calc GR
C41 C 0.8205(3) 0.52504(11) 0.06147(10) 0.0286(5) Uani 1 1 d .
H41A H 0.9247 0.5278 0.0532 0.043 Uiso 1 1 calc GR
H41B H 0.7759 0.5360 0.0250 0.043 Uiso 1 1 calc GR
H41C H 0.8025 0.4829 0.0746 0.043 Uiso 1 1 calc GR
C42 C 0.7555(3) 0.65392(11) 0.08495(11) 0.0285(5) Uani 1 1 d .
H42A H 0.7021 0.6851 0.1116 0.043 Uiso 1 1 calc GR
H42B H 0.7140 0.6555 0.0471 0.043 Uiso 1 1 calc GR
H42C H 0.8569 0.6621 0.0770 0.043 Uiso 1 1 calc GR
C43 C 0.5521(3) 0.56935(12) 0.12369(11) 0.0288(5) Uani 1 1 d .
H43A H 0.5321 0.5294 0.1426 0.043 Uiso 1 1 calc GR
H43B H 0.5251 0.5716 0.0830 0.043 Uiso 1 1 calc GR
H43C H 0.4960 0.6023 0.1473 0.043 Uiso 1 1 calc GR
Ta51 Ta 0.51133(2) 0.95088(2) 0.72534(2) 0.01497(3) Uani 1 1 d .
P51 P 0.46310(6) 0.85579(2) 0.79109(2) 0.01658(11) Uani 1 1 d .
P52 P 0.65745(6) 1.01933(3) 0.64238(2) 0.02063(11) Uani 1 1 d .
Si51 Si 0.56833(7) 1.03825(3) 0.84836(3) 0.02300(13) Uani 1 1 d .
N51 N 0.51095(19) 0.89049(8) 0.66272(7) 0.0176(4) Uani 1 1 d .
N52 N 0.32328(19) 1.00219(8) 0.71689(8) 0.0188(4) Uani 1 1 d .
C51 C 0.5804(2) 0.79199(10) 0.75792(9) 0.0189(4) Uani 1 1 d .
C52 C 0.6744(2) 0.80911(10) 0.70776(9) 0.0191(4) Uani 1 1 d .
C53 C 0.7898(2) 0.76609(10) 0.68761(10) 0.0235(5) Uani 1 1 d .
H53 H 0.8575 0.7768 0.6547 0.028 Uiso 1 1 calc R
C54 C 0.8070(3) 0.70835(11) 0.71461(11) 0.0281(5) Uani 1 1 d .
H54 H 0.8867 0.6802 0.7003 0.034 Uiso 1 1 calc R
C55 C 0.7097(3) 0.69102(10) 0.76227(11) 0.0280(5) Uani 1 1 d .
H55 H 0.7200 0.6507 0.7796 0.034 Uiso 1 1 calc R
C56 C 0.5965(3) 0.73339(10) 0.78445(10) 0.0230(5) Uani 1 1 d .
H56 H 0.5301 0.7224 0.8177 0.028 Uiso 1 1 calc R
C57 C 0.6545(2) 0.87154(10) 0.67907(9) 0.0181(4) Uani 1 1 d .
H57 H 0.734(3) 0.8781(11) 0.6456(11) 0.022 Uiso 1 1 d R
C58 C 0.4485(2) 0.86469(10) 0.61783(9) 0.0183(4) Uani 1 1 d .
C59 C 0.3139(2) 0.89052(10) 0.60448(10) 0.0219(5) Uani 1 1 d .
H59 H 0.2661 0.9246 0.6263 0.026 Uiso 1 1 calc R
C60 C 0.2490(2) 0.86679(11) 0.55948(10) 0.0261(5) Uani 1 1 d .
C61 C 0.3201(3) 0.81663(11) 0.52808(10) 0.0268(5) Uani 1 1 d .
H61 H 0.2762 0.8004 0.4972 0.032 Uiso 1 1 calc R
C62 C 0.4538(3) 0.78962(11) 0.54079(10) 0.0252(5) Uani 1 1 d .
C63 C 0.5178(2) 0.81426(10) 0.58581(9) 0.0211(5) Uani 1 1 d .
H63 H 0.6094 0.7966 0.5948 0.025 Uiso 1 1 calc R
C64 C 0.1031(3) 0.89453(14) 0.54551(12) 0.0387(6) Uani 1 1 d .
H64A H 0.0275 0.8758 0.5722 0.058 Uiso 1 1 calc GR
H64B H 0.0929 0.8869 0.5037 0.058 Uiso 1 1 calc GR
H64C H 0.0939 0.9390 0.5516 0.058 Uiso 1 1 calc GR
C65 C 0.5274(3) 0.73477(12) 0.50684(12) 0.0372(6) Uani 1 1 d .
H65A H 0.4616 0.7026 0.5090 0.056 Uiso 1 1 calc GR
H65B H 0.6143 0.7191 0.5246 0.056 Uiso 1 1 calc GR
H65C H 0.5543 0.7470 0.4648 0.056 Uiso 1 1 calc GR
C66 C 0.2762(2) 0.85298(10) 0.78007(9) 0.0194(4) Uani 1 1 d .
C67 C 0.2069(2) 0.91113(10) 0.76776(9) 0.0197(4) Uani 1 1 d .
C68 C 0.0658(2) 0.91508(11) 0.75414(11) 0.0267(5) Uani 1 1 d .
H68 H 0.0168 0.9542 0.7461 0.032 Uiso 1 1 calc R
C69 C -0.0038(3) 0.86255(12) 0.75224(11) 0.0311(6) Uani 1 1 d .
H69 H -0.0996 0.8658 0.7423 0.037 Uiso 1 1 calc R
C70 C 0.0654(3) 0.80513(12) 0.76474(12) 0.0323(6) Uani 1 1 d .
H70 H 0.0167 0.7693 0.7635 0.039 Uiso 1 1 calc R
C71 C 0.2057(3) 0.79994(11) 0.77904(10) 0.0258(5) Uani 1 1 d .
H71 H 0.2531 0.7608 0.7880 0.031 Uiso 1 1 calc R
C72 C 0.2909(2) 0.96603(10) 0.76999(9) 0.0187(4) Uani 1 1 d .
H72 H 0.272(3) 0.9867(11) 0.8076(11) 0.022 Uiso 1 1 d R
C73 C 0.2349(2) 1.04954(9) 0.69375(10) 0.0189(4) Uani 1 1 d .
C74 C 0.1172(2) 1.08091(10) 0.72879(10) 0.0216(5) Uani 1 1 d .
H74 H 0.0923 1.0679 0.7693 0.026 Uiso 1 1 calc R
C75 C 0.0371(2) 1.13042(10) 0.70517(10) 0.0236(5) Uani 1 1 d .
C76 C 0.0723(3) 1.14913(10) 0.64552(11) 0.0257(5) Uani 1 1 d .
H76 H 0.0178 1.1834 0.6293 0.031 Uiso 1 1 calc R
C77 C 0.1866(2) 1.11801(11) 0.60944(10) 0.0244(5) Uani 1 1 d .
C78 C 0.2649(2) 1.06843(10) 0.63365(10) 0.0218(5) Uani 1 1 d .
H78 H 0.3412 1.0465 0.6088 0.026 Uiso 1 1 calc R
C79 C -0.0874(3) 1.16449(12) 0.74336(12) 0.0338(6) Uani 1 1 d .
H79A H -0.1661 1.1381 0.7523 0.051 Uiso 1 1 calc GR
H79B H -0.1213 1.2019 0.7217 0.051 Uiso 1 1 calc GR
H79C H -0.0557 1.1757 0.7809 0.051 Uiso 1 1 calc GR
C80 C 0.2249(3) 1.13823(13) 0.54491(11) 0.0359(6) Uani 1 1 d .
H80A H 0.1587 1.1227 0.5202 0.054 Uiso 1 1 calc GR
H80B H 0.3240 1.1219 0.5308 0.054 Uiso 1 1 calc GR
H80C H 0.2169 1.1833 0.5418 0.054 Uiso 1 1 calc GR
C81 C 0.4757(2) 0.84423(9) 0.87062(9) 0.0196(4) Uani 1 1 d .
C82 C 0.6116(3) 0.84148(11) 0.88987(10) 0.0243(5) Uani 1 1 d .
H82 H 0.6947 0.8438 0.8612 0.029 Uiso 1 1 calc R
C83 C 0.6266(3) 0.83541(11) 0.95038(10) 0.0292(5) Uani 1 1 d .
H83 H 0.7194 0.8339 0.9632 0.035 Uiso 1 1 calc R
C84 C 0.5056(3) 0.83150(12) 0.99204(10) 0.0328(6) Uani 1 1 d .
H84 H 0.5155 0.8275 1.0336 0.039 Uiso 1 1 calc R
C85 C 0.3706(3) 0.83345(12) 0.97353(11) 0.0325(6) Uani 1 1 d .
H85 H 0.2880 0.8303 1.0023 0.039 Uiso 1 1 calc R
C86 C 0.3550(3) 0.83991(11) 0.91301(10) 0.0260(5) Uani 1 1 d .
H86 H 0.2619 0.8414 0.9005 0.031 Uiso 1 1 calc R
C87 C 0.6503(2) 0.98420(10) 0.78839(9) 0.0213(5) Uani 1 1 d .
H87A H 0.6965 0.9475 0.8083 0.026 Uiso 1 1 calc R
H87B H 0.7285 1.0044 0.7639 0.026 Uiso 1 1 calc R
C88 C 0.4482(3) 1.00284(12) 0.91063(11) 0.0326(6) Uani 1 1 d .
H88A H 0.3666 0.9879 0.8944 0.049 Uiso 1 1 calc GR
H88B H 0.4121 1.0337 0.9407 0.049 Uiso 1 1 calc GR
H88C H 0.5030 0.9684 0.9293 0.049 Uiso 1 1 calc GR
C89 C 0.7160(3) 1.06791(12) 0.88482(12) 0.0358(6) Uani 1 1 d .
H89A H 0.7645 1.0342 0.9070 0.054 Uiso 1 1 calc GR
H89B H 0.6743 1.1003 0.9125 0.054 Uiso 1 1 calc GR
H89C H 0.7859 1.0847 0.8539 0.054 Uiso 1 1 calc GR
C90 C 0.4625(3) 1.10610(11) 0.81613(11) 0.0316(6) Uani 1 1 d .
H90A H 0.5260 1.1276 0.7862 0.047 Uiso 1 1 calc GR
H90B H 0.4219 1.1341 0.8482 0.047 Uiso 1 1 calc GR
H90C H 0.3841 1.0920 0.7971 0.047 Uiso 1 1 calc GR
C91 C 0.6182(3) 1.10264(11) 0.64098(12) 0.0318(6) Uani 1 1 d .
H91A H 0.5160 1.1133 0.6370 0.048 Uiso 1 1 calc GR
H91B H 0.6775 1.1205 0.6069 0.048 Uiso 1 1 calc GR
H91C H 0.6401 1.1190 0.6783 0.048 Uiso 1 1 calc GR
C92 C 0.8519(3) 1.01098(12) 0.64334(11) 0.0300(5) Uani 1 1 d .
H92A H 0.8746 1.0296 0.6794 0.045 Uiso 1 1 calc GR
H92B H 0.8985 1.0317 0.6077 0.045 Uiso 1 1 calc GR
H92C H 0.8871 0.9672 0.6434 0.045 Uiso 1 1 calc GR
C93 C 0.6435(3) 0.99739(12) 0.56594(10) 0.0300(5) Uani 1 1 d .
H93A H 0.6874 0.9551 0.5598 0.045 Uiso 1 1 calc GR
H93B H 0.6941 1.0253 0.5373 0.045 Uiso 1 1 calc GR
H93C H 0.5417 1.0000 0.5598 0.045 Uiso 1 1 calc GR
O2 O -0.0451(2) 0.86516(8) 0.99929(8) 0.0368(4) Uani 1 1 d .
C201 C -0.0528(4) 0.86259(15) 1.06239(13) 0.0506(8) Uani 1 1 d .
H20A H -0.1338 0.8916 1.0800 0.061 Uiso 1 1 calc R
H20B H 0.0376 0.8748 1.0745 0.061 Uiso 1 1 calc R
C202 C -0.0746(4) 0.79946(17) 1.08494(16) 0.0642(10) Uani 1 1 d .
H20C H 0.0053 0.7709 1.0672 0.096 Uiso 1 1 calc GR
H20D H -0.1657 0.7880 1.0739 0.096 Uiso 1 1 calc GR
H20E H -0.0780 0.7976 1.1287 0.096 Uiso 1 1 calc GR
C203 C -0.0201(4) 0.92335(13) 0.97401(14) 0.0501(8) Uani 1 1 d .
H20F H 0.0764 0.9335 0.9813 0.060 Uiso 1 1 calc R
H20G H -0.0932 0.9549 0.9930 0.060 Uiso 1 1 calc R
C204 C -0.0280(4) 0.92342(16) 0.90818(14) 0.0563(9) Uani 1 1 d .
H20H H 0.0060 0.9614 0.8894 0.085 Uiso 1 1 calc GR
H20I H -0.1281 0.9210 0.9012 0.085 Uiso 1 1 calc GR
H20J H 0.0329 0.8879 0.8906 0.085 Uiso 1 1 calc GR
O1 O 1.13057(18) 0.67214(8) 0.47808(8) 0.0337(4) Uani 1 1 d .
C101 C 1.0152(3) 0.71965(12) 0.48122(11) 0.0325(6) Uani 1 1 d .
H10A H 0.9375 0.7077 0.4596 0.039 Uiso 1 1 calc R
H10B H 1.0496 0.7579 0.4621 0.039 Uiso 1 1 calc R
C102 C 0.9586(3) 0.73026(14) 0.54556(12) 0.0397(6) Uani 1 1 d .
H10C H 0.8797 0.7634 0.5481 0.060 Uiso 1 1 calc GR
H10D H 1.0361 0.7418 0.5667 0.060 Uiso 1 1 calc GR
H10E H 0.9229 0.6925 0.5640 0.060 Uiso 1 1 calc GR
C103 C 1.1842(3) 0.65830(13) 0.41776(12) 0.0360(6) Uani 1 1 d .
H10F H 1.2184 0.6955 0.3962 0.043 Uiso 1 1 calc R
H10G H 1.1065 0.6446 0.3972 0.043 Uiso 1 1 calc R
C104 C 1.3061(3) 0.60844(14) 0.41718(15) 0.0478(7) Uani 1 1 d .
H10H H 1.3424 0.5980 0.3756 0.072 Uiso 1 1 calc GR
H10I H 1.2719 0.5720 0.4390 0.072 Uiso 1 1 calc GR
H10J H 1.3838 0.6227 0.4365 0.072 Uiso 1 1 calc GR

loop_
_atom_site_aniso_label
_atom_site_aniso_U_11
_atom_site_aniso_U_22
_atom_site_aniso_U_33
_atom_site_aniso_U_23
_atom_site_aniso_U_13
_atom_site_aniso_U_12
Ta1 0.01322(5) 0.01091(5) 0.01652(5) -0.00154(3) -0.00075(4) -0.00171(4)
P1 0.0142(2) 0.0134(2) 0.0182(2) -0.00020(19) -0.00107(19) -0.0026(2)
P2 0.0204(3) 0.0173(3) 0.0200(3) -0.0018(2) -0.0040(2) -0.0002(2)
Si1 0.0220(3) 0.0147(3) 0.0213(3) -0.0027(2) -0.0009(2) -0.0002(2)
N1 0.0131(8) 0.0142(8) 0.0188(8) 0.0001(7) -0.0022(7) -0.0001(7)
N2 0.0169(9) 0.0173(9) 0.0192(8) 0.0003(7) -0.0024(7) -0.0030(7)
C1 0.0148(10) 0.0131(10) 0.0233(10) -0.0008(8) 0.0009(8) -0.0015(8)
C2 0.0128(10) 0.0135(10) 0.0257(11) -0.0035(8) 0.0017(8) 0.0012(8)
C3 0.0189(11) 0.0175(11) 0.0310(12) -0.0043(9) -0.0017(9) -0.0036(9)
C4 0.0244(12) 0.0147(11) 0.0389(13) -0.0018(9) 0.0025(10) -0.0067(9)
C5 0.0297(12) 0.0167(11) 0.0319(12) 0.0061(9) 0.0012(10) -0.0042(10)
C6 0.0206(11) 0.0196(11) 0.0270(11) 0.0016(9) -0.0014(9) -0.0006(9)
C7 0.0149(10) 0.0145(10) 0.0214(10) -0.0037(8) -0.0026(8) -0.0038(8)
C8 0.0197(10) 0.0148(10) 0.0153(9) -0.0011(8) -0.0031(8) 0.0025(9)
C9 0.0205(11) 0.0199(11) 0.0221(10) -0.0028(9) -0.0030(9) -0.0007(9)
C10 0.0214(11) 0.0308(13) 0.0235(11) -0.0029(9) -0.0005(9) 0.0008(10)
C11 0.0270(12) 0.0272(12) 0.0226(11) -0.0054(9) -0.0020(9) 0.0095(10)
C12 0.0310(12) 0.0180(11) 0.0214(11) -0.0027(9) -0.0037(9) 0.0035(10)
C13 0.0224(11) 0.0178(11) 0.0211(10) -0.0008(8) -0.0012(9) -0.0008(9)
C14 0.0237(13) 0.0527(18) 0.0450(16) -0.0159(13) 0.0072(11) -0.0032(13)
C15 0.0447(15) 0.0204(12) 0.0415(14) -0.0111(11) 0.0032(12) 0.0014(12)
C16 0.0161(10) 0.0183(11) 0.0176(10) -0.0034(8) -0.0009(8) -0.0023(9)
C17 0.0162(10) 0.0161(10) 0.0190(10) -0.0036(8) -0.0039(8) -0.0027(8)
C18 0.0198(11) 0.0243(12) 0.0226(11) -0.0016(9) 0.0002(9) -0.0063(10)
C19 0.0152(10) 0.0280(12) 0.0274(11) -0.0050(9) -0.0005(9) -0.0004(10)
C20 0.0198(11) 0.0230(12) 0.0257(11) -0.0039(9) -0.0042(9) 0.0055(9)
C21 0.0224(11) 0.0181(11) 0.0204(10) -0.0017(8) -0.0024(9) -0.0017(9)
C22 0.0171(10) 0.0160(10) 0.0199(10) -0.0026(8) -0.0009(8) -0.0054(9)
C23 0.0144(10) 0.0147(10) 0.0230(10) 0.0015(8) -0.0007(8) 0.0004(8)
C24 0.0204(11) 0.0186(11) 0.0202(10) -0.0001(8) -0.0022(8) -0.0018(9)
C25 0.0197(11) 0.0153(11) 0.0303(12) 0.0019(9) -0.0021(9) -0.0028(9)
C26 0.0183(11) 0.0194(11) 0.0261(11) 0.0053(9) 0.0029(9) -0.0026(9)
C27 0.0182(11) 0.0252(12) 0.0223(11) 0.0007(9) -0.0003(9) 0.0018(9)
C28 0.0179(10) 0.0194(11) 0.0252(11) -0.0030(9) -0.0017(9) -0.0031(9)
C29 0.0361(14) 0.0267(13) 0.0355(13) -0.0005(10) 0.0010(11) -0.0152(11)
C30 0.0353(14) 0.0451(16) 0.0228(12) -0.0013(11) 0.0020(10) -0.0107(12)
C31 0.0218(11) 0.0138(10) 0.0184(10) 0.0014(8) -0.0002(8) -0.0015(9)
C32 0.0223(11) 0.0232(12) 0.0248(11) 0.0015(9) 0.0001(9) -0.0046(10)
C33 0.0288(13) 0.0293(13) 0.0254(12) 0.0036(10) 0.0056(10) 0.0022(11)
C34 0.0426(15) 0.0287(13) 0.0194(11) -0.0017(10) -0.0013(10) 0.0059(12)
C35 0.0364(14) 0.0285(13) 0.0262(12) -0.0054(10) -0.0108(10) 0.0021(11)
C36 0.0238(11) 0.0198(11) 0.0260(11) -0.0011(9) -0.0047(9) 0.0008(9)
C37 0.0166(10) 0.0157(10) 0.0253(11) -0.0040(8) -0.0012(8) -0.0007(9)
C38 0.0326(13) 0.0248(12) 0.0255(11) -0.0073(9) -0.0050(10) -0.0005(10)
C39 0.0379(14) 0.0198(12) 0.0307(12) -0.0001(10) -0.0004(11) -0.0062(11)
C40 0.0333(14) 0.0284(13) 0.0419(14) -0.0088(11) 0.0006(11) 0.0061(11)
C41 0.0333(13) 0.0281(13) 0.0254(12) -0.0091(10) -0.0078(10) 0.0012(11)
C42 0.0343(13) 0.0218(12) 0.0291(12) 0.0046(10) -0.0060(10) -0.0005(11)
C43 0.0244(12) 0.0317(13) 0.0316(12) 0.0019(10) -0.0091(10) -0.0042(11)
Ta51 0.01616(5) 0.01220(5) 0.01658(5) -0.00159(4) -0.00190(4) -0.00124(4)
P51 0.0172(3) 0.0143(3) 0.0183(2) -0.0006(2) -0.0027(2) -0.0015(2)
P52 0.0228(3) 0.0167(3) 0.0221(3) 0.0001(2) -0.0006(2) -0.0034(2)
Si51 0.0263(3) 0.0196(3) 0.0240(3) -0.0061(2) -0.0056(2) -0.0014(3)
N51 0.0198(9) 0.0165(9) 0.0171(8) -0.0010(7) -0.0035(7) -0.0031(7)
N52 0.0197(9) 0.0141(9) 0.0223(9) 0.0020(7) -0.0034(7) 0.0000(7)
C51 0.0198(10) 0.0165(10) 0.0217(10) -0.0043(8) -0.0075(8) -0.0005(9)
C52 0.0208(11) 0.0164(11) 0.0217(10) -0.0058(8) -0.0068(8) -0.0028(9)
C53 0.0223(11) 0.0211(11) 0.0272(11) -0.0074(9) -0.0037(9) 0.0011(9)
C54 0.0302(13) 0.0201(12) 0.0346(13) -0.0096(10) -0.0113(10) 0.0069(10)
C55 0.0391(14) 0.0145(11) 0.0323(12) -0.0029(9) -0.0138(11) 0.0009(10)
C56 0.0283(12) 0.0180(11) 0.0239(11) -0.0012(9) -0.0071(9) -0.0035(10)
C57 0.0169(10) 0.0164(10) 0.0208(10) -0.0028(8) -0.0016(8) -0.0014(9)
C58 0.0215(11) 0.0168(10) 0.0169(10) -0.0011(8) 0.0002(8) -0.0071(9)
C59 0.0232(11) 0.0200(11) 0.0225(11) -0.0031(9) -0.0019(9) -0.0021(9)
C60 0.0242(12) 0.0301(13) 0.0254(11) -0.0007(10) -0.0047(9) -0.0065(10)
C61 0.0291(12) 0.0334(13) 0.0206(11) -0.0064(9) -0.0042(9) -0.0128(11)
C62 0.0286(12) 0.0253(12) 0.0218(11) -0.0067(9) 0.0038(9) -0.0100(10)
C63 0.0204(11) 0.0213(11) 0.0214(10) -0.0022(9) 0.0001(9) -0.0037(9)
C64 0.0304(14) 0.0478(17) 0.0407(15) -0.0100(13) -0.0146(12) -0.0012(13)
C65 0.0354(14) 0.0392(15) 0.0381(14) -0.0206(12) 0.0011(11) -0.0080(12)
C66 0.0192(10) 0.0202(11) 0.0191(10) 0.0001(8) -0.0022(8) -0.0038(9)
C67 0.0189(10) 0.0220(11) 0.0181(10) 0.0002(8) -0.0011(8) -0.0029(9)
C68 0.0217(11) 0.0258(12) 0.0322(12) 0.0026(10) -0.0050(10) -0.0002(10)
C69 0.0218(12) 0.0355(14) 0.0384(13) 0.0032(11) -0.0107(10) -0.0072(11)
C70 0.0291(13) 0.0286(13) 0.0428(14) 0.0009(11) -0.0098(11) -0.0136(11)
C71 0.0272(12) 0.0193(11) 0.0320(12) 0.0006(9) -0.0056(10) -0.0058(10)
C72 0.0183(10) 0.0185(11) 0.0189(10) -0.0019(8) -0.0010(8) -0.0005(9)
C73 0.0193(10) 0.0124(10) 0.0262(11) -0.0012(8) -0.0068(9) -0.0023(9)
C74 0.0207(11) 0.0202(11) 0.0239(11) -0.0006(9) -0.0016(9) -0.0043(9)
C75 0.0189(11) 0.0187(11) 0.0335(12) -0.0030(9) -0.0036(9) -0.0028(9)
C76 0.0250(12) 0.0162(11) 0.0361(13) 0.0048(9) -0.0086(10) 0.0008(10)
C77 0.0234(11) 0.0226(12) 0.0277(11) 0.0021(9) -0.0054(9) -0.0024(10)
C78 0.0215(11) 0.0189(11) 0.0249(11) -0.0019(9) -0.0034(9) 0.0007(9)
C79 0.0281(13) 0.0283(13) 0.0413(14) -0.0017(11) 0.0010(11) 0.0083(11)
C80 0.0372(14) 0.0373(15) 0.0304(13) 0.0088(11) -0.0044(11) 0.0062(12)
C81 0.0246(11) 0.0131(10) 0.0207(10) 0.0011(8) -0.0021(9) -0.0015(9)
C82 0.0252(12) 0.0253(12) 0.0218(11) -0.0003(9) -0.0029(9) -0.0006(10)
C83 0.0311(13) 0.0298(13) 0.0275(12) 0.0001(10) -0.0107(10) 0.0018(11)
C84 0.0457(15) 0.0335(14) 0.0189(11) 0.0033(10) -0.0058(10) -0.0016(12)
C85 0.0364(14) 0.0350(14) 0.0242(12) 0.0021(10) 0.0045(10) -0.0059(12)
C86 0.0260(12) 0.0251(12) 0.0263(11) 0.0007(9) -0.0001(9) -0.0043(10)
C87 0.0217(11) 0.0207(11) 0.0223(10) -0.0039(9) -0.0030(9) -0.0032(9)
C88 0.0393(14) 0.0317(14) 0.0258(12) -0.0060(10) -0.0007(11) -0.0015(12)
C89 0.0380(14) 0.0324(14) 0.0399(14) -0.0157(11) -0.0129(12) -0.0015(12)
C90 0.0359(14) 0.0231(12) 0.0375(13) -0.0073(10) -0.0091(11) -0.0022(11)
C91 0.0369(14) 0.0193(12) 0.0396(14) 0.0022(10) -0.0053(11) -0.0050(11)
C92 0.0236(12) 0.0287(13) 0.0372(13) 0.0018(10) -0.0008(10) -0.0054(10)
C93 0.0341(13) 0.0342(14) 0.0212(11) -0.0020(10) 0.0016(10) -0.0064(11)
O2 0.0441(11) 0.0338(10) 0.0346(9) 0.0015(8) -0.0080(8) -0.0103(9)
C201 0.0567(19) 0.060(2) 0.0375(15) -0.0025(14) -0.0049(14) -0.0212(17)
C202 0.066(2) 0.071(2) 0.054(2) 0.0217(18) -0.0078(17) -0.010(2)
C203 0.058(2) 0.0327(16) 0.0584(19) 0.0000(14) 0.0014(16) -0.0111(15)
C204 0.0474(18) 0.059(2) 0.0541(19) 0.0196(16) 0.0069(15) 0.0122(16)
O1 0.0294(9) 0.0378(10) 0.0330(9) -0.0003(8) -0.0071(7) 0.0056(8)
C101 0.0275(13) 0.0377(15) 0.0316(13) 0.0023(11) -0.0069(10) 0.0032(11)
C102 0.0383(15) 0.0456(17) 0.0331(14) 0.0016(12) -0.0060(12) 0.0076(13)
C103 0.0295(13) 0.0427(16) 0.0351(14) -0.0041(12) -0.0024(11) -0.0018(12)
C104 0.0361(15) 0.0483(18) 0.0593(19) -0.0171(15) -0.0098(14) 0.0055(14)

loop_
_atom_type_symbol
_atom_type_description
_atom_type_scat_dispersion_real
_atom_type_scat_dispersion_imag
_atom_type_scat_source
C C 0.0181 0.0091 'International Tables Vol C Tables 4.2.6.8 and 6.1.1.4'
H H 0.0000 0.0000 'International Tables Vol C Tables 4.2.6.8 and 6.1.1.4'
N N 0.0311 0.0180 'International Tables Vol C Tables 4.2.6.8 and 6.1.1.4'
O O 0.0492 0.0322 'International Tables Vol C Tables 4.2.6.8 and 6.1.1.4'
P P 0.2955 0.4335 'International Tables Vol C Tables 4.2.6.8 and 6.1.1.4'
Si Si 0.2541 0.3302 'International Tables Vol C Tables 4.2.6.8 and 6.1.1.4'
Ta Ta -5.7959 5.2718 'International Tables Vol C Tables 4.2.6.8 and 6.1.1.4'

loop_
_exptl_crystal_face_index_h
_exptl_crystal_face_index_k
_exptl_crystal_face_index_l
_exptl_crystal_face_perp_dist
_exptl_oxdiff_crystal_face_indexfrac_h
_exptl_oxdiff_crystal_face_indexfrac_k
_exptl_oxdiff_crystal_face_indexfrac_l
_exptl_oxdiff_crystal_face_x
_exptl_oxdiff_crystal_face_y
_exptl_oxdiff_crystal_face_z
-1 6 12 0.0286 -1.0002 5.9999 11.9995 -0.9391 0.0230 0.2054
1 -6 -13 0.0017 1.0002 -5.9999 -12.9995 1.0046 -0.0346 -0.1866
6 -3 3 0.0227 5.9999 -2.9997 3.0006 0.0430 -0.6026 -0.8423
-6 3 -3 0.0277 -5.9999 2.9997 -3.0006 -0.0430 0.6026 0.8423
-2 -13 4 0.0728 -1.9999 -12.9998 3.9998 -0.0530 0.8234 -0.5757
2 13 -4 0.0966 1.9999 12.9998 -3.9998 0.0530 -0.8234 0.5757

loop_
_geom_angle_atom_site_label_1
_geom_angle_atom_site_label_2
_geom_angle_atom_site_label_3
_geom_angle
P1 Ta1 P2 157.361(16)
N1 Ta1 P1 81.00(5)
N1 Ta1 P2 86.92(5)
N1 Ta1 N2 100.27(7)
N1 Ta1 C7 39.14(7)
N1 Ta1 C22 107.66(8)
N1 Ta1 C37 141.43(7)
N2 Ta1 P1 109.70(5)
N2 Ta1 P2 91.19(5)
N2 Ta1 C7 139.21(7)
N2 Ta1 C22 39.38(7)
N2 Ta1 C37 117.52(7)
C7 Ta1 P1 74.48(6)
C7 Ta1 P2 84.05(6)
C22 Ta1 P1 72.80(6)
C22 Ta1 P2 129.45(6)
C22 Ta1 C7 136.75(8)
C22 Ta1 C37 106.54(8)
C37 Ta1 P1 92.61(6)
C37 Ta1 P2 84.96(6)
C37 Ta1 C7 102.42(7)
C1 P1 Ta1 107.32(7)
C1 P1 C16 112.32(10)
C1 P1 C31 104.78(9)
C16 P1 Ta1 97.86(7)
C31 P1 Ta1 128.34(7)
C31 P1 C16 105.98(10)
C41 P2 Ta1 113.21(8)
C42 P2 Ta1 118.92(8)
C42 P2 C41 104.23(11)
C43 P2 Ta1 114.77(8)
C43 P2 C41 101.47(11)
C43 P2 C42 102.13(12)
C37 Si1 C38 113.44(11)
C37 Si1 C39 111.63(10)
C37 Si1 C40 110.66(11)
C38 Si1 C39 108.11(11)
C38 Si1 C40 105.31(12)
C39 Si1 C40 107.32(12)
C7 N1 Ta1 82.26(11)
C8 N1 Ta1 151.90(14)
C8 N1 C7 125.21(16)
C22 N2 Ta1 76.28(11)
C23 N2 Ta1 157.48(15)
C23 N2 C22 125.94(17)
C2 C1 P1 113.55(15)
C6 C1 P1 124.51(16)
C6 C1 C2 121.38(19)
C1 C2 C7 120.81(18)
C3 C2 C1 117.1(2)
C3 C2 C7 122.05(19)
C2 C3 H3 119.4
C4 C3 C2 121.2(2)
C4 C3 H3 119.4
C3 C4 H4 119.7
C5 C4 C3 120.7(2)
C5 C4 H4 119.7
C4 C5 H5 120.2
C4 C5 C6 119.7(2)
C6 C5 H5 120.2
C1 C6 C5 119.9(2)
C1 C6 H6 120.0
C5 C6 H6 120.0
Ta1 C7 H7 121.5(14)
N1 C7 Ta1 58.59(9)
N1 C7 C2 115.70(18)
N1 C7 H7 112.2(13)
C2 C7 Ta1 122.89(14)
C2 C7 H7 112.8(13)
N1 C8 C13 121.77(18)
C9 C8 N1 118.95(18)
C9 C8 C13 119.24(19)
C8 C9 H9 119.9
C10 C9 C8 120.3(2)
C10 C9 H9 119.9
C9 C10 C11 119.4(2)
C9 C10 C14 120.2(2)
C11 C10 C14 120.4(2)
C10 C11 H11 119.4
C12 C11 C10 121.3(2)
C12 C11 H11 119.4
C11 C12 C13 118.8(2)
C11 C12 C15 119.9(2)
C13 C12 C15 121.2(2)
C8 C13 H13 119.5
C12 C13 C8 121.0(2)
C12 C13 H13 119.5
C10 C14 H14A 109.5
C10 C14 H14B 109.5
C10 C14 H14C 109.5
H14A C14 H14B 109.5
H14A C14 H14C 109.5
H14B C14 H14C 109.5
C12 C15 H15A 109.5
C12 C15 H15B 109.5
C12 C15 H15C 109.5
H15A C15 H15B 109.5
H15A C15 H15C 109.5
H15B C15 H15C 109.5
C17 C16 P1 112.36(16)
C21 C16 P1 126.58(16)
C21 C16 C17 120.98(19)
C16 C17 C22 117.56(18)
C18 C17 C16 118.3(2)
C18 C17 C22 124.17(19)
C17 C18 H18 119.6
C19 C18 C17 120.7(2)
C19 C18 H18 119.6
C18 C19 H19 119.8
C20 C19 C18 120.4(2)
C20 C19 H19 119.8
C19 C20 H20 120.0
C19 C20 C21 120.0(2)
C21 C20 H20 120.0
C16 C21 C20 119.7(2)
C16 C21 H21 120.2
C20 C21 H21 120.2
Ta1 C22 H22 121.4(15)
N2 C22 Ta1 64.34(10)
N2 C22 C17 119.74(18)
N2 C22 H22 116.3(15)
C17 C22 Ta1 113.41(13)
C17 C22 H22 113.4(16)
N2 C23 C24 121.69(19)
N2 C23 C28 120.10(18)
C28 C23 C24 118.21(19)
C23 C24 H24 119.4
C25 C24 C23 121.1(2)
C25 C24 H24 119.4
C24 C25 C29 120.4(2)
C26 C25 C24 119.28(19)
C26 C25 C29 120.34(19)
C25 C26 H26 119.5
C25 C26 C27 121.01(19)
C27 C26 H26 119.5
C26 C27 C28 118.9(2)
C26 C27 C30 121.0(2)
C28 C27 C30 120.1(2)
C23 C28 H28 119.3
C27 C28 C23 121.47(19)
C27 C28 H28 119.3
C25 C29 H29A 109.5
C25 C29 H29B 109.5
C25 C29 H29C 109.5
H29A C29 H29B 109.5
H29A C29 H29C 109.5
H29B C29 H29C 109.5
C27 C30 H30A 109.5
C27 C30 H30B 109.5
C27 C30 H30C 109.5
H30A C30 H30B 109.5
H30A C30 H30C 109.5
H30B C30 H30C 109.5
C32 C31 P1 119.46(16)
C36 C31 P1 121.34(16)
C36 C31 C32 119.09(19)
C31 C32 H32 120.1
C33 C32 C31 119.8(2)
C33 C32 H32 120.1
C32 C33 H33 119.7
C34 C33 C32 120.5(2)
C34 C33 H33 119.7
C33 C34 H34 120.0
C33 C34 C35 120.0(2)
C35 C34 H34 120.0
C34 C35 H35 120.0
C34 C35 C36 119.9(2)
C36 C35 H35 120.0
C31 C36 H36 119.7
C35 C36 C31 120.6(2)
C35 C36 H36 119.7
Ta1 C37 H37A 107.4
Ta1 C37 H37B 107.4
Si1 C37 Ta1 119.50(10)
Si1 C37 H37A 107.4
Si1 C37 H37B 107.4
H37A C37 H37B 107.0
Si1 C38 H38A 109.5
Si1 C38 H38B 109.5
Si1 C38 H38C 109.5
H38A C38 H38B 109.5
H38A C38 H38C 109.5
H38B C38 H38C 109.5
Si1 C39 H39A 109.5
Si1 C39 H39B 109.5
Si1 C39 H39C 109.5
H39A C39 H39B 109.5
H39A C39 H39C 109.5
H39B C39 H39C 109.5
Si1 C40 H40A 109.5
Si1 C40 H40B 109.5
Si1 C40 H40C 109.5
H40A C40 H40B 109.5
H40A C40 H40C 109.5
H40B C40 H40C 109.5
P2 C41 H41A 109.5
P2 C41 H41B 109.5
P2 C41 H41C 109.5
H41A C41 H41B 109.5
H41A C41 H41C 109.5
H41B C41 H41C 109.5
P2 C42 H42A 109.5
P2 C42 H42B 109.5
P2 C42 H42C 109.5
H42A C42 H42B 109.5
H42A C42 H42C 109.5
H42B C42 H42C 109.5
P2 C43 H43A 109.5
P2 C43 H43B 109.5
P2 C43 H43C 109.5
H43A C43 H43B 109.5
H43A C43 H43C 109.5
H43B C43 H43C 109.5
P51 Ta51 P52 156.430(18)
N51 Ta51 P51 80.26(5)
N51 Ta51 P52 87.56(5)
N51 Ta51 N52 100.11(7)
N51 Ta51 C57 39.27(7)
N51 Ta51 C72 107.02(7)
N51 Ta51 C87 142.55(8)
N52 Ta51 P51 109.67(5)
N52 Ta51 P52 92.22(5)
N52 Ta51 C57 139.10(7)
N52 Ta51 C72 39.35(7)
N52 Ta51 C87 116.81(8)
C57 Ta51 P51 74.49(5)
C57 Ta51 P52 83.29(5)
C72 Ta51 P51 72.80(6)
C72 Ta51 P52 130.44(6)
C72 Ta51 C57 136.69(8)
C72 Ta51 C87 105.59(8)
C87 Ta51 P51 92.35(6)
C87 Ta51 P52 85.11(6)
C87 Ta51 C57 103.33(8)
C51 P51 Ta51 107.19(7)
C51 P51 C66 112.74(10)
C51 P51 C81 103.17(10)
C66 P51 Ta51 97.87(7)
C66 P51 C81 107.80(10)
C81 P51 Ta51 128.15(7)
C91 P52 Ta51 119.87(8)
C91 P52 C93 104.33(12)
C92 P52 Ta51 114.64(8)
C92 P52 C91 101.53(12)
C92 P52 C93 101.65(12)
C93 P52 Ta51 112.62(8)
C87 Si51 C88 114.58(11)
C87 Si51 C89 109.26(11)
C87 Si51 C90 110.90(11)
C88 Si51 C89 105.82(12)
C90 Si51 C88 108.26(12)
C90 Si51 C89 107.70(12)
C57 N51 Ta51 81.95(11)
C58 N51 Ta51 152.65(15)
C58 N51 C57 125.35(17)
C72 N52 Ta51 76.45(12)
C73 N52 Ta51 155.64(14)
C73 N52 C72 127.21(18)
C52 C51 P51 113.57(16)
C56 C51 P51 124.23(17)
C56 C51 C52 121.3(2)
C51 C52 C57 120.84(19)
C53 C52 C51 117.2(2)
C53 C52 C57 121.90(19)
C52 C53 H53 119.3
C54 C53 C52 121.4(2)
C54 C53 H53 119.3
C53 C54 H54 119.6
C53 C54 C55 120.8(2)
C55 C54 H54 119.6
C54 C55 H55 120.4
C54 C55 C56 119.1(2)
C56 C55 H55 120.4
C51 C56 H56 120.0
C55 C56 C51 120.1(2)
C55 C56 H56 120.0
Ta51 C57 H57 122.7(14)
N51 C57 Ta51 58.78(10)
N51 C57 C52 115.82(17)
N51 C57 H57 113.2(14)
C52 C57 Ta51 122.45(14)
C52 C57 H57 111.7(14)
N51 C58 C63 121.8(2)
C59 C58 N51 118.79(19)
C59 C58 C63 119.41(19)
C58 C59 H59 119.7
C60 C59 C58 120.6(2)
C60 C59 H59 119.7
C59 C60 C61 119.0(2)
C59 C60 C64 120.4(2)
C61 C60 C64 120.6(2)
C60 C61 H61 119.2
C62 C61 C60 121.6(2)
C62 C61 H61 119.2
C61 C62 C63 118.6(2)
C61 C62 C65 120.6(2)
C63 C62 C65 120.8(2)
C58 C63 H63 119.6
C62 C63 C58 120.8(2)
C62 C63 H63 119.6
C60 C64 H64A 109.5
C60 C64 H64B 109.5
C60 C64 H64C 109.5
H64A C64 H64B 109.5
H64A C64 H64C 109.5
H64B C64 H64C 109.5
C62 C65 H65A 109.5
C62 C65 H65B 109.5
C62 C65 H65C 109.5
H65A C65 H65B 109.5
H65A C65 H65C 109.5
H65B C65 H65C 109.5
C67 C66 P51 112.69(15)
C71 C66 P51 126.16(18)
C71 C66 C67 121.0(2)
C66 C67 C72 117.52(19)
C68 C67 C66 118.6(2)
C68 C67 C72 123.8(2)
C67 C68 H68 119.7
C69 C68 C67 120.6(2)
C69 C68 H68 119.7
C68 C69 H69 119.8
C68 C69 C70 120.5(2)
C70 C69 H69 119.8
C69 C70 H70 119.9
C69 C70 C71 120.1(2)
C71 C70 H70 119.9
C66 C71 H71 120.4
C70 C71 C66 119.2(2)
C70 C71 H71 120.4
Ta51 C72 H72 119.9(14)
N52 C72 Ta51 64.19(11)
N52 C72 C67 119.42(18)
N52 C72 H72 118.0(14)
C67 C72 Ta51 112.84(14)
C67 C72 H72 113.8(14)
N52 C73 C74 122.60(19)
N52 C73 C78 119.40(19)
C78 C73 C74 118.0(2)
C73 C74 H74 119.5
C75 C74 C73 120.9(2)
C75 C74 H74 119.5
C74 C75 C76 119.6(2)
C74 C75 C79 120.6(2)
C76 C75 C79 119.8(2)
C75 C76 H76 119.7
C77 C76 C75 120.6(2)
C77 C76 H76 119.7
C76 C77 C80 120.7(2)
C78 C77 C76 119.0(2)
C78 C77 C80 120.3(2)
C73 C78 H78 119.1
C77 C78 C73 121.8(2)
C77 C78 H78 119.1
C75 C79 H79A 109.5
C75 C79 H79B 109.5
C75 C79 H79C 109.5
H79A C79 H79B 109.5
H79A C79 H79C 109.5
H79B C79 H79C 109.5
C77 C80 H80A 109.5
C77 C80 H80B 109.5
C77 C80 H80C 109.5
H80A C80 H80B 109.5
H80A C80 H80C 109.5
H80B C80 H80C 109.5
C82 C81 P51 118.36(16)
C86 C81 P51 122.53(18)
C86 C81 C82 119.1(2)
C81 C82 H82 119.7
C83 C82 C81 120.7(2)
C83 C82 H82 119.7
C82 C83 H83 120.2
C84 C83 C82 119.6(2)
C84 C83 H83 120.2
C83 C84 H84 119.8
C85 C84 C83 120.3(2)
C85 C84 H84 119.8
C84 C85 H85 119.9
C84 C85 C86 120.2(2)
C86 C85 H85 119.9
C81 C86 H86 120.0
C85 C86 C81 120.1(2)
C85 C86 H86 120.0
Ta51 C87 H87A 107.4
Ta51 C87 H87B 107.4
Si51 C87 Ta51 119.63(11)
Si51 C87 H87A 107.4
Si51 C87 H87B 107.4
H87A C87 H87B 106.9
Si51 C88 H88A 109.5
Si51 C88 H88B 109.5
Si51 C88 H88C 109.5
H88A C88 H88B 109.5
H88A C88 H88C 109.5
H88B C88 H88C 109.5
Si51 C89 H89A 109.5
Si51 C89 H89B 109.5
Si51 C89 H89C 109.5
H89A C89 H89B 109.5
H89A C89 H89C 109.5
H89B C89 H89C 109.5
Si51 C90 H90A 109.5
Si51 C90 H90B 109.5
Si51 C90 H90C 109.5
H90A C90 H90B 109.5
H90A C90 H90C 109.5
H90B C90 H90C 109.5
P52 C91 H91A 109.5
P52 C91 H91B 109.5
P52 C91 H91C 109.5
H91A C91 H91B 109.5
H91A C91 H91C 109.5
H91B C91 H91C 109.5
P52 C92 H92A 109.5
P52 C92 H92B 109.5
P52 C92 H92C 109.5
H92A C92 H92B 109.5
H92A C92 H92C 109.5
H92B C92 H92C 109.5
P52 C93 H93A 109.5
P52 C93 H93B 109.5
P52 C93 H93C 109.5
H93A C93 H93B 109.5
H93A C93 H93C 109.5
H93B C93 H93C 109.5
C203 O2 C201 113.3(2)
O2 C201 H20A 109.7
O2 C201 H20B 109.7
O2 C201 C202 109.6(3)
H20A C201 H20B 108.2
C202 C201 H20A 109.7
C202 C201 H20B 109.7
C201 C202 H20C 109.5
C201 C202 H20D 109.5
C201 C202 H20E 109.5
H20C C202 H20D 109.5
H20C C202 H20E 109.5
H20D C202 H20E 109.5
O2 C203 H20F 109.8
O2 C203 H20G 109.8
O2 C203 C204 109.5(3)
H20F C203 H20G 108.2
C204 C203 H20F 109.8
C204 C203 H20G 109.8
C203 C204 H20H 109.5
C203 C204 H20I 109.5
C203 C204 H20J 109.5
H20H C204 H20I 109.5
H20H C204 H20J 109.5
H20I C204 H20J 109.5
C103 O1 C101 111.35(19)
O1 C101 H10A 109.9
O1 C101 H10B 109.9
O1 C101 C102 109.0(2)
H10A C101 H10B 108.3
C102 C101 H10A 109.9
C102 C101 H10B 109.9
C101 C102 H10C 109.5
C101 C102 H10D 109.5
C101 C102 H10E 109.5
H10C C102 H10D 109.5
H10C C102 H10E 109.5
H10D C102 H10E 109.5
O1 C103 H10F 109.9
O1 C103 H10G 109.9
O1 C103 C104 109.0(2)
H10F C103 H10G 108.3
C104 C103 H10F 109.9
C104 C103 H10G 109.9
C103 C104 H10H 109.5
C103 C104 H10I 109.5
C103 C104 H10J 109.5
H10H C104 H10I 109.5
H10H C104 H10J 109.5
H10I C104 H10J 109.5

loop_
_geom_bond_atom_site_label_1
_geom_bond_atom_site_label_2
_geom_bond_distance
Ta1 P1 2.5449(5)
Ta1 P2 2.6624(6)
Ta1 N1 1.9670(17)
Ta1 N2 2.0222(16)
Ta1 C7 2.2837(19)
Ta1 C22 2.179(2)
Ta1 C37 2.251(2)
P1 C1 1.811(2)
P1 C16 1.820(2)
P1 C31 1.820(2)
P2 C41 1.826(2)
P2 C42 1.819(2)
P2 C43 1.816(2)
Si1 C37 1.864(2)
Si1 C38 1.872(2)
Si1 C39 1.873(2)
Si1 C40 1.884(3)
N1 C7 1.455(2)
N1 C8 1.399(3)
N2 C22 1.423(3)
N2 C23 1.391(3)
C1 C2 1.410(3)
C1 C6 1.390(3)
C2 C3 1.407(3)
C2 C7 1.486(3)
C3 H3 0.9500
C3 C4 1.385(3)
C4 H4 0.9500
C4 C5 1.381(3)
C5 H5 0.9500
C5 C6 1.391(3)
C6 H6 0.9500
C7 H7 1.00(2)
C8 C9 1.397(3)
C8 C13 1.400(3)
C9 H9 0.9500
C9 C10 1.391(3)
C10 C11 1.393(3)
C10 C14 1.509(3)
C11 H11 0.9500
C11 C12 1.388(3)
C12 C13 1.390(3)
C12 C15 1.513(3)
C13 H13 0.9500
C14 H14A 0.9800
C14 H14B 0.9800
C14 H14C 0.9800
C15 H15A 0.9800
C15 H15B 0.9800
C15 H15C 0.9800
C16 C17 1.407(3)
C16 C21 1.388(3)
C17 C18 1.395(3)
C17 C22 1.504(3)
C18 H18 0.9500
C18 C19 1.387(3)
C19 H19 0.9500
C19 C20 1.387(3)
C20 H20 0.9500
C20 C21 1.389(3)
C21 H21 0.9500
C22 H22 0.91(2)
C23 C24 1.401(3)
C23 C28 1.397(3)
C24 H24 0.9500
C24 C25 1.391(3)
C25 C26 1.389(3)
C25 C29 1.509(3)
C26 H26 0.9500
C26 C27 1.391(3)
C27 C28 1.392(3)
C27 C30 1.504(3)
C28 H28 0.9500
C29 H29A 0.9800
C29 H29B 0.9800
C29 H29C 0.9800
C30 H30A 0.9800
C30 H30B 0.9800
C30 H30C 0.9800
C31 C32 1.397(3)
C31 C36 1.389(3)
C32 H32 0.9500
C32 C33 1.389(3)
C33 H33 0.9500
C33 C34 1.380(4)
C34 H34 0.9500
C34 C35 1.381(4)
C35 H35 0.9500
C35 C36 1.388(3)
C36 H36 0.9500
C37 H37A 0.9900
C37 H37B 0.9900
C38 H38A 0.9800
C38 H38B 0.9800
C38 H38C 0.9800
C39 H39A 0.9800
C39 H39B 0.9800
C39 H39C 0.9800
C40 H40A 0.9800
C40 H40B 0.9800
C40 H40C 0.9800
C41 H41A 0.9800
C41 H41B 0.9800
C41 H41C 0.9800
C42 H42A 0.9800
C42 H42B 0.9800
C42 H42C 0.9800
C43 H43A 0.9800
C43 H43B 0.9800
C43 H43C 0.9800
Ta51 P51 2.5465(5)
Ta51 P52 2.6716(5)
Ta51 N51 1.9709(16)
Ta51 N52 2.0192(18)
Ta51 C57 2.282(2)
Ta51 C72 2.181(2)
Ta51 C87 2.239(2)
P51 C51 1.809(2)
P51 C66 1.813(2)
P51 C81 1.814(2)
P52 C91 1.821(2)
P52 C92 1.820(2)
P52 C93 1.829(2)
Si51 C87 1.867(2)
Si51 C88 1.875(3)
Si51 C89 1.882(3)
Si51 C90 1.874(3)
N51 C57 1.459(3)
N51 C58 1.397(3)
N52 C72 1.422(3)
N52 C73 1.387(3)
C51 C52 1.403(3)
C51 C56 1.393(3)
C52 C53 1.401(3)
C52 C57 1.490(3)
C53 H53 0.9500
C53 C54 1.382(3)
C54 H54 0.9500
C54 C55 1.383(4)
C55 H55 0.9500
C55 C56 1.391(3)
C56 H56 0.9500
C57 H57 1.01(2)
C58 C59 1.395(3)
C58 C63 1.398(3)
C59 H59 0.9500
C59 C60 1.391(3)
C60 C61 1.392(3)
C60 C64 1.507(4)
C61 H61 0.9500
C61 C62 1.391(4)
C62 C63 1.396(3)
C62 C65 1.506(3)
C63 H63 0.9500
C64 H64A 0.9800
C64 H64B 0.9800
C64 H64C 0.9800
C65 H65A 0.9800
C65 H65B 0.9800
C65 H65C 0.9800
C66 C67 1.402(3)
C66 C71 1.396(3)
C67 C68 1.392(3)
C67 C72 1.509(3)
C68 H68 0.9500
C68 C69 1.384(3)
C69 H69 0.9500
C69 C70 1.389(4)
C70 H70 0.9500
C70 C71 1.390(3)
C71 H71 0.9500
C72 H72 0.96(2)
C73 C74 1.406(3)
C73 C78 1.399(3)
C74 H74 0.9500
C74 C75 1.382(3)
C75 C76 1.395(3)
C75 C79 1.508(3)
C76 H76 0.9500
C76 C77 1.394(3)
C77 C78 1.380(3)
C77 C80 1.509(3)
C78 H78 0.9500
C79 H79A 0.9800
C79 H79B 0.9800
C79 H79C 0.9800
C80 H80A 0.9800
C80 H80B 0.9800
C80 H80C 0.9800
C81 C82 1.395(3)
C81 C86 1.392(3)
C82 H82 0.9500
C82 C83 1.386(3)
C83 H83 0.9500
C83 C84 1.383(4)
C84 H84 0.9500
C84 C85 1.382(4)
C85 H85 0.9500
C85 C86 1.388(3)
C86 H86 0.9500
C87 H87A 0.9900
C87 H87B 0.9900
C88 H88A 0.9800
C88 H88B 0.9800
C88 H88C 0.9800
C89 H89A 0.9800
C89 H89B 0.9800
C89 H89C 0.9800
C90 H90A 0.9800
C90 H90B 0.9800
C90 H90C 0.9800
C91 H91A 0.9800
C91 H91B 0.9800
C91 H91C 0.9800
C92 H92A 0.9800
C92 H92B 0.9800
C92 H92C 0.9800
C93 H93A 0.9800
C93 H93B 0.9800
C93 H93C 0.9800
O2 C201 1.411(3)
O2 C203 1.402(3)
C201 H20A 0.9900
C201 H20B 0.9900
C201 C202 1.476(5)
C202 H20C 0.9800
C202 H20D 0.9800
C202 H20E 0.9800
C203 H20F 0.9900
C203 H20G 0.9900
C203 C204 1.492(5)
C204 H20H 0.9800
C204 H20I 0.9800
C204 H20J 0.9800
O1 C101 1.419(3)
O1 C103 1.418(3)
C101 H10A 0.9900
C101 H10B 0.9900
C101 C102 1.495(3)
C102 H10C 0.9800
C102 H10D 0.9800
C102 H10E 0.9800
C103 H10F 0.9900
C103 H10G 0.9900
C103 C104 1.497(4)
C104 H10H 0.9800
C104 H10I 0.9800
C104 H10J 0.9800

loop_
_geom_torsion_atom_site_label_1
_geom_torsion_atom_site_label_2
_geom_torsion_atom_site_label_3
_geom_torsion_atom_site_label_4
_geom_torsion
Ta1 P1 C1 C2 -2.99(16)
Ta1 P1 C1 C6 -174.41(17)
Ta1 P1 C16 C17 28.93(15)
Ta1 P1 C16 C21 -147.71(17)
Ta1 P1 C31 C32 72.47(19)
Ta1 P1 C31 C36 -103.74(18)
Ta1 N1 C7 C2 -114.34(16)
Ta1 N1 C8 C9 12.3(4)
Ta1 N1 C8 C13 -165.7(2)
Ta1 N2 C22 C17 103.49(17)
Ta1 N2 C23 C24 147.7(3)
Ta1 N2 C23 C28 -31.2(5)
P1 C1 C2 C3 -169.21(15)
P1 C1 C2 C7 9.3(2)
P1 C1 C6 C5 169.52(17)
P1 C16 C17 C18 -176.25(15)
P1 C16 C17 C22 3.1(2)
P1 C16 C21 C20 175.31(16)
P1 C31 C32 C33 -176.05(18)
P1 C31 C36 C35 175.79(18)
N1 C8 C9 C10 -177.4(2)
N1 C8 C13 C12 176.8(2)
N2 C23 C24 C25 -177.8(2)
N2 C23 C28 C27 178.1(2)
C1 P1 C16 C17 141.36(15)
C1 P1 C16 C21 -35.3(2)
C1 P1 C31 C32 -54.5(2)
C1 P1 C31 C36 129.30(19)
C1 C2 C3 C4 -1.7(3)
C1 C2 C7 Ta1 -12.4(3)
C1 C2 C7 N1 55.4(3)
C2 C1 C6 C5 -1.3(3)
C2 C3 C4 C5 -0.3(3)
C3 C2 C7 Ta1 166.02(16)
C3 C2 C7 N1 -126.2(2)
C3 C4 C5 C6 1.6(4)
C4 C5 C6 C1 -0.9(3)
C6 C1 C2 C3 2.5(3)
C6 C1 C2 C7 -178.96(19)
C7 N1 C8 C9 178.65(19)
C7 N1 C8 C13 0.7(3)
C7 C2 C3 C4 179.8(2)
C8 N1 C7 Ta1 -173.6(2)
C8 N1 C7 C2 72.1(2)
C8 C9 C10 C11 -0.1(3)
C8 C9 C10 C14 -179.0(2)
C9 C8 C13 C12 -1.1(3)
C9 C10 C11 C12 0.1(4)
C10 C11 C12 C13 -0.6(4)
C10 C11 C12 C15 179.7(2)
C11 C12 C13 C8 1.1(3)
C13 C8 C9 C10 0.6(3)
C14 C10 C11 C12 179.0(2)
C15 C12 C13 C8 -179.2(2)
C16 P1 C1 C2 -109.43(16)
C16 P1 C1 C6 79.1(2)
C16 P1 C31 C32 -173.45(17)
C16 P1 C31 C36 10.3(2)
C16 C17 C18 C19 0.4(3)
C16 C17 C22 Ta1 -43.4(2)
C16 C17 C22 N2 -116.2(2)
C17 C16 C21 C20 -1.1(3)
C17 C18 C19 C20 -1.0(3)
C18 C17 C22 Ta1 135.97(17)
C18 C17 C22 N2 63.2(3)
C18 C19 C20 C21 0.5(3)
C19 C20 C21 C16 0.5(3)
C21 C16 C17 C18 0.6(3)
C21 C16 C17 C22 179.99(18)
C22 N2 C23 C24 -21.8(3)
C22 N2 C23 C28 159.3(2)
C22 C17 C18 C19 -178.93(19)
C23 N2 C22 Ta1 175.9(2)
C23 N2 C22 C17 -80.6(3)
C23 C24 C25 C26 -0.8(3)
C23 C24 C25 C29 179.6(2)
C24 C23 C28 C27 -0.9(3)
C24 C25 C26 C27 0.3(3)
C25 C26 C27 C28 0.0(3)
C25 C26 C27 C30 -179.1(2)
C26 C27 C28 C23 0.3(3)
C28 C23 C24 C25 1.1(3)
C29 C25 C26 C27 179.8(2)
C30 C27 C28 C23 179.4(2)
C31 P1 C1 C2 135.98(16)
C31 P1 C1 C6 -35.4(2)
C31 P1 C16 C17 -104.78(15)
C31 P1 C16 C21 78.6(2)
C31 C32 C33 C34 0.7(4)
C32 C31 C36 C35 -0.4(3)
C32 C33 C34 C35 -1.4(4)
C33 C34 C35 C36 1.2(4)
C34 C35 C36 C31 -0.3(4)
C36 C31 C32 C33 0.2(3)
C38 Si1 C37 Ta1 -69.29(15)
C39 Si1 C37 Ta1 53.15(16)
C40 Si1 C37 Ta1 172.61(12)
Ta51 P51 C51 C52 3.77(17)
Ta51 P51 C51 C56 172.87(17)
Ta51 P51 C66 C67 -28.23(15)
Ta51 P51 C66 C71 147.28(18)
Ta51 P51 C81 C82 -67.3(2)
Ta51 P51 C81 C86 110.67(17)
Ta51 N51 C57 C52 113.81(16)
Ta51 N51 C58 C59 0.6(4)
Ta51 N51 C58 C63 -180.0(2)
Ta51 N52 C72 C67 -102.84(18)
Ta51 N52 C73 C74 -144.7(3)
Ta51 N52 C73 C78 33.6(4)
P51 C51 C52 C53 165.94(16)
P51 C51 C52 C57 -11.6(2)
P51 C51 C56 C55 -166.62(17)
P51 C66 C67 C68 175.50(16)
P51 C66 C67 C72 -4.4(2)
P51 C66 C71 C70 -174.27(18)
P51 C81 C82 C83 177.16(18)
P51 C81 C86 C85 -177.50(18)
N51 C58 C59 C60 179.02(19)
N51 C58 C63 C62 -179.42(19)
N52 C73 C74 C75 175.82(19)
N52 C73 C78 C77 -175.46(19)
C51 P51 C66 C67 -140.65(15)
C51 P51 C66 C71 34.9(2)
C51 P51 C81 C82 57.40(19)
C51 P51 C81 C86 -124.60(19)
C51 C52 C53 C54 2.4(3)
C51 C52 C57 Ta51 15.5(3)
C51 C52 C57 N51 -52.5(3)
C52 C51 C56 C55 1.7(3)
C52 C53 C54 C55 0.6(3)
C53 C52 C57 Ta51 -162.02(16)
C53 C52 C57 N51 130.0(2)
C53 C54 C55 C56 -2.5(3)
C54 C55 C56 C51 1.4(3)
C56 C51 C52 C53 -3.5(3)
C56 C51 C52 C57 178.89(19)
C57 N51 C58 C59 -175.62(19)
C57 N51 C58 C63 3.8(3)
C57 C52 C53 C54 180.0(2)
C58 N51 C57 Ta51 178.2(2)
C58 N51 C57 C52 -68.0(3)
C58 C59 C60 C61 0.3(3)
C58 C59 C60 C64 179.5(2)
C59 C58 C63 C62 0.0(3)
C59 C60 C61 C62 0.3(3)
C60 C61 C62 C63 -0.7(3)
C60 C61 C62 C65 179.0(2)
C61 C62 C63 C58 0.5(3)
C63 C58 C59 C60 -0.4(3)
C64 C60 C61 C62 -179.0(2)
C65 C62 C63 C58 -179.2(2)
C66 P51 C51 C52 110.33(16)
C66 P51 C51 C56 -80.6(2)
C66 P51 C81 C82 176.88(17)
C66 P51 C81 C86 -5.1(2)
C66 C67 C68 C69 -0.6(3)
C66 C67 C72 Ta51 44.4(2)
C66 C67 C72 N52 116.7(2)
C67 C66 C71 C70 0.9(3)
C67 C68 C69 C70 0.9(4)
C68 C67 C72 Ta51 -135.44(19)
C68 C67 C72 N52 -63.2(3)
C68 C69 C70 C71 -0.3(4)
C69 C70 C71 C66 -0.6(4)
C71 C66 C67 C68 -0.3(3)
C71 C66 C67 C72 179.87(19)
C72 N52 C73 C74 19.9(3)
C72 N52 C73 C78 -161.8(2)
C72 C67 C68 C69 179.2(2)
C73 N52 C72 Ta51 -173.5(2)
C73 N52 C72 C67 83.6(3)
C73 C74 C75 C76 0.8(3)
C73 C74 C75 C79 -178.9(2)
C74 C73 C78 C77 2.9(3)
C74 C75 C76 C77 0.5(3)
C75 C76 C77 C78 -0.2(3)
C75 C76 C77 C80 -179.9(2)
C76 C77 C78 C73 -1.6(3)
C78 C73 C74 C75 -2.5(3)
C79 C75 C76 C77 -179.7(2)
C80 C77 C78 C73 178.1(2)
C81 P51 C51 C52 -133.66(16)
C81 P51 C51 C56 35.4(2)
C81 P51 C66 C67 106.14(16)
C81 P51 C66 C71 -78.4(2)
C81 C82 C83 C84 0.6(4)
C82 C81 C86 C85 0.5(3)
C82 C83 C84 C85 0.2(4)
C83 C84 C85 C86 -0.6(4)
C84 C85 C86 C81 0.3(4)
C86 C81 C82 C83 -0.9(3)
C88 Si51 C87 Ta51 71.04(16)
C89 Si51 C87 Ta51 -170.44(13)
C90 Si51 C87 Ta51 -51.88(15)
C201 O2 C203 C204 -174.5(3)
C203 O2 C201 C202 -178.2(3)
C101 O1 C103 C104 179.5(2)
C103 O1 C101 C102 177.4(2)
